data_7012689
loop_
_publ_author_name
'Akkus, Nilgun'
'Campbell, John C.'
'Davidson, James'
'Henderson, David K.'
'Miller, Hamish A.'
'Parkin, Andrew'
'Parsons, Simon'
'Plieger, Paul G.'
'Swart, Ronald M.'
'Tasker, Peter A.'
'West, Lee C.'

_publ_section_title
;
 Exploiting supramolecular chemistry in metal recovery: novel
 zwitterionic extractants for nickel(ii) saltsBased on the presentation
 given at Dalton Discussion No. 5, 10?12th April 2003, Noordwijkerhout,
 The Netherlands.
;
_journal_issue 10
_journal_name_full 'Dalton Transactions'
_journal_page_first 1932
_journal_paper_doi 10.1039/b300176h
_journal_year 2003
_chemical_formula_moiety '4([C56 H84 N6 O3 Ni] 2[Cl] 2.5[C H2 Cl2])'
_chemical_formula_sum 'C58.5 H89 Cl7 N6 Ni O3'
_chemical_formula_weight 1231.22
_chemical_name_common '[Ni(9)Cl]Cl'
_chemical_name_systematic
; 
? 
;
_space_group_IT_number 2
_symmetry_cell_setting triclinic
_symmetry_space_group_name_Hall '-P 1'
_symmetry_space_group_name_H-M 'P -1'
_atom_sites_solution_hydrogens geom
_atom_sites_solution_primary direct
_atom_sites_solution_secondary difmap
_audit_creation_method SHELXL-97
_cell_angle_alpha 96.448(2)
_cell_angle_beta 105.731(2)
_cell_angle_gamma 108.900(2)
_cell_formula_units_Z 4
_cell_length_a 15.5235(13)
_cell_length_b 16.4482(15)
_cell_length_c 28.230(3)
_cell_measurement_reflns_used 5048
_cell_measurement_temperature 150(2)
_cell_measurement_theta_max 20.6
_cell_measurement_theta_min 2.25
_cell_volume 6403.6(11)
_computing_cell_refinement 'Bruker SMART'
_computing_data_collection 'Bruker SMART'
_computing_data_reduction 'Bruker SHELXTL'
_computing_molecular_graphics 'Bruker SHELXTL'
_computing_publication_material 'Bruker SHELXTL'
_computing_structure_refinement 'SHELXL-97 (Sheldrick, 1997)'
_computing_structure_solution 'SHELXS-97 (Sheldrick, 1990)'
_diffrn_ambient_temperature 150(2)
_diffrn_measured_fraction_theta_full 0.971
_diffrn_measured_fraction_theta_max 0.971
_diffrn_measurement_device_type 'CCD area detector'
_diffrn_measurement_method 'phi and omega scans'
_diffrn_radiation_monochromator graphite
_diffrn_radiation_source 'fine-focus sealed tube'
_diffrn_radiation_type MoK\a
_diffrn_radiation_wavelength 0.71073
_diffrn_reflns_av_R_equivalents 0.0545
_diffrn_reflns_av_sigmaI/netI 0.1221
_diffrn_reflns_limit_h_max 12
_diffrn_reflns_limit_h_min -18
_diffrn_reflns_limit_k_max 19
_diffrn_reflns_limit_k_min -19
_diffrn_reflns_limit_l_max 26
_diffrn_reflns_limit_l_min -33
_diffrn_reflns_number 39821
_diffrn_reflns_theta_full 25.00
_diffrn_reflns_theta_max 25.00
_diffrn_reflns_theta_min 0.77
_exptl_absorpt_coefficient_mu 0.641
_exptl_absorpt_correction_T_max 0.928
_exptl_absorpt_correction_T_min 0.838
_exptl_absorpt_correction_type multi-scan
_exptl_absorpt_process_details sadabs
_exptl_crystal_colour Orange
_exptl_crystal_density_diffrn 1.277
_exptl_crystal_density_meas ?
_exptl_crystal_density_method .
_exptl_crystal_description block
_exptl_crystal_F_000 2612
_exptl_crystal_size_max 0.45
_exptl_crystal_size_mid 0.24
_exptl_crystal_size_min 0.18
_refine_diff_density_max 0.589
_refine_diff_density_min -1.137
_refine_diff_density_rms 0.076
_refine_ls_extinction_coef 'refined to zero and removed'
_refine_ls_extinction_method none
_refine_ls_goodness_of_fit_ref 0.880
_refine_ls_hydrogen_treatment mixed
_refine_ls_matrix_type full
_refine_ls_number_parameters 1239
_refine_ls_number_reflns 21930
_refine_ls_number_restraints 45
_refine_ls_restrained_S_all 0.882
_refine_ls_R_factor_all 0.1108
_refine_ls_R_factor_gt 0.0678
_refine_ls_shift/su_max 0.000
_refine_ls_shift/su_mean 0.000
_refine_ls_structure_factor_coef Fsqd
_refine_ls_weighting_details 'calc w=1/[\s^2^(Fo^2^)+(0.0989P)^2^+0.0000P] where P=(Fo^2^+2Fc^2^)/3'
_refine_ls_weighting_scheme calc
_refine_ls_wR_factor_gt 0.1711
_refine_ls_wR_factor_ref 0.1863
_reflns_number_gt 11688
_reflns_number_total 21930
_reflns_threshold_expression >2sigma(I)
_cod_data_source_file b300176h.txt
_cod_data_source_block dkhhm3
_cod_depositor_comments
;
The following automatic conversions were performed:
'_symmetry_cell_setting' value 'Triclinic' changed to 'triclinic'
according to '/home/saulius/struct/CIF-dictionaries/cif_core.dic'
dictionary named 'cif_core.dic' version 2.4.1 from 2010-06-29.

Automatic conversion script
Id: cif_fix_enum 1527 2010-12-29 10:47:43Z saulius 

The following automatic conversions were performed:

'_exptl_absorpt_correction_type' tag value 'multi-scans' was replaced
with 'multi-scan' value.

Automatic conversion script
Id: cif_fix_values 1646 2011-03-28 12:23:43Z adriana 
;
_cod_original_cell_volume 6403.7(10)
_cod_original_sg_symbol_H-M P-1
_cod_original_formula_sum 'C58.50 H89 Cl7 N6 Ni O3'
_cod_database_code 7012689

loop_
_symmetry_equiv_pos_as_xyz
'x, y, z'
'-x, -y, -z'

loop_
_atom_site_label
_atom_site_type_symbol
_atom_site_fract_x
_atom_site_fract_y
_atom_site_fract_z
_atom_site_U_iso_or_equiv
_atom_site_adp_type
_atom_site_occupancy
_atom_site_symmetry_multiplicity
_atom_site_calc_flag
_atom_site_refinement_flags
_atom_site_disorder_assembly
_atom_site_disorder_group
Ni2A Ni 0.08822(4) 0.04537(4) 0.20046(2) 0.03176(16) Uani 1 1 d . . .
C232 C -0.1278(3) -0.0717(3) 0.15372(19) 0.0424(12) Uani 1 1 d . . .
C242 C -0.2366(3) -0.1298(4) 0.1298(2) 0.0584(15) Uani 1 1 d . . .
H24A H -0.2737 -0.0921 0.1215 0.088 Uiso 1 1 calc R . .
H24B H -0.2581 -0.1631 0.1539 0.088 Uiso 1 1 calc R . .
H24C H -0.2467 -0.1709 0.0991 0.088 Uiso 1 1 calc R . .
O1A O -0.18492(19) -0.35397(18) 0.26028(10) 0.0278(7) Uani 1 1 d . . .
C1A C -0.1924(3) -0.2805(3) 0.27588(16) 0.0269(10) Uani 1 1 d . . .
C2A C -0.1289(3) -0.2171(3) 0.32043(16) 0.0286(10) Uani 1 1 d . . .
C3A C -0.1515(3) -0.1454(3) 0.33602(17) 0.0280(10) Uani 1 1 d . . .
H3A H -0.1089 -0.1048 0.3665 0.034 Uiso 1 1 calc R . .
C4A C -0.2311(3) -0.1295(3) 0.31035(17) 0.0290(10) Uani 1 1 d . . .
C5A C -0.2854(3) -0.1858(3) 0.26349(17) 0.0300(10) Uani 1 1 d . . .
H5A H -0.3365 -0.1731 0.2425 0.036 Uiso 1 1 calc R . .
C6A C -0.2687(3) -0.2592(3) 0.24592(16) 0.0263(10) Uani 1 1 d . . .
N21A N -0.0055(2) -0.2816(2) 0.34159(13) 0.0313(9) Uani 1 1 d . . .
C22A C 0.0992(3) -0.2618(3) 0.36309(18) 0.0388(12) Uani 1 1 d . . .
H22A H 0.1114 -0.2901 0.3921 0.047 Uiso 1 1 calc R . .
H22B H 0.1337 -0.1974 0.3756 0.047 Uiso 1 1 calc R . .
C21A C -0.0344(3) -0.2171(3) 0.34675(16) 0.0322(11) Uani 1 1 d . . .
H21A H 0.0104 -0.1644 0.3701 0.039 Uiso 1 1 calc R . .
C41A C -0.2595(3) -0.0539(3) 0.32959(18) 0.0374(12) Uani 1 1 d . . .
C42A C -0.3578(4) -0.0930(4) 0.3364(2) 0.0512(14) Uani 1 1 d . . .
H42A H -0.3761 -0.0453 0.3490 0.077 Uiso 1 1 calc R . .
H42B H -0.3545 -0.1310 0.3606 0.077 Uiso 1 1 calc R . .
H42C H -0.4059 -0.1277 0.3039 0.077 Uiso 1 1 calc R . .
C43A C -0.2643(4) 0.0075(3) 0.29301(19) 0.0417(12) Uani 1 1 d . . .
H43A H -0.2818 0.0550 0.3067 0.063 Uiso 1 1 calc R . .
H43B H -0.3130 -0.0258 0.2604 0.063 Uiso 1 1 calc R . .
H43C H -0.2013 0.0326 0.2885 0.063 Uiso 1 1 calc R . .
C44A C -0.1877(4) 0.0014(4) 0.38136(19) 0.0561(16) Uani 1 1 d . . .
H44A H -0.2076 0.0488 0.3925 0.084 Uiso 1 1 calc R . .
H44B H -0.1232 0.0267 0.3786 0.084 Uiso 1 1 calc R . .
H44C H -0.1864 -0.0363 0.4059 0.084 Uiso 1 1 calc R . .
C61A C -0.3237(3) -0.3150(3) 0.19379(17) 0.0309(11) Uani 1 1 d . . .
H61A H -0.2776 -0.3270 0.1784 0.037 Uiso 1 1 calc R . .
H61B H -0.3553 -0.2814 0.1732 0.037 Uiso 1 1 calc R . .
N62A N -0.3996(2) -0.4019(2) 0.19180(13) 0.0286(8) Uani 1 1 d . . .
H62A H -0.3709 -0.4301 0.2143 0.034 Uiso 1 1 calc R . .
C63A C -0.4793(3) -0.3873(3) 0.20754(19) 0.0397(12) Uani 1 1 d . . .
H63A H -0.5081 -0.3541 0.1852 0.048 Uiso 1 1 calc R . .
H63B H -0.4523 -0.3514 0.2424 0.048 Uiso 1 1 calc R . .
C64A C -0.5571(3) -0.4736(3) 0.20510(19) 0.0427(13) Uani 1 1 d . . .
H64A H -0.6099 -0.4617 0.2141 0.051 Uiso 1 1 calc R . .
H64B H -0.5300 -0.5046 0.2297 0.051 Uiso 1 1 calc R . .
C65A C -0.5968(3) -0.5320(3) 0.1517(2) 0.0499(14) Uani 1 1 d . . .
H65A H -0.6449 -0.5894 0.1509 0.060 Uiso 1 1 calc R . .
H65B H -0.6294 -0.5034 0.1276 0.060 Uiso 1 1 calc R . .
C66A C -0.5155(3) -0.5465(3) 0.13614(19) 0.0413(12) Uani 1 1 d . . .
H66A H -0.4874 -0.5804 0.1583 0.050 Uiso 1 1 calc R . .
H66B H -0.5417 -0.5814 0.1010 0.050 Uiso 1 1 calc R . .
C67A C -0.4373(3) -0.4594(3) 0.13975(17) 0.0350(11) Uani 1 1 d . . .
H67A H -0.3838 -0.4708 0.1314 0.042 Uiso 1 1 calc R . .
H67B H -0.4638 -0.4284 0.1149 0.042 Uiso 1 1 calc R . .
O1B O -0.1543(2) -0.50964(18) 0.23369(11) 0.0293(7) Uani 1 1 d . . .
C1B C -0.1809(3) -0.5038(3) 0.18544(17) 0.0296(10) Uani 1 1 d . . .
C2B C -0.1314(3) -0.4316(3) 0.16782(16) 0.0296(10) Uani 1 1 d . . .
C3B C -0.1657(3) -0.4303(3) 0.11600(18) 0.0383(12) Uani 1 1 d . . .
H3B H -0.1334 -0.3808 0.1045 0.046 Uiso 1 1 calc R . .
C4B C -0.2438(3) -0.4977(3) 0.08186(17) 0.0377(12) Uani 1 1 d . . .
C5B C -0.2872(3) -0.5710(3) 0.09959(18) 0.0391(12) Uani 1 1 d . . .
H5B H -0.3390 -0.6199 0.0762 0.047 Uiso 1 1 calc R . .
C6B C -0.2580(3) -0.5751(3) 0.14964(17) 0.0318(11) Uani 1 1 d . . .
C21B C -0.0411(3) -0.3628(3) 0.19854(19) 0.0339(11) Uani 1 1 d . . .
H21B H -0.0049 -0.3267 0.1813 0.041 Uiso 1 1 calc R . .
N21B N -0.0053(2) -0.3458(2) 0.24643(14) 0.0301(9) Uani 1 1 d . . .
C22B C 0.0914(3) -0.2786(3) 0.27135(18) 0.0389(12) Uani 1 1 d . . .
H22C H 0.0873 -0.2196 0.2761 0.047 Uiso 1 1 calc R . .
H22D H 0.1320 -0.2798 0.2498 0.047 Uiso 1 1 calc R . .
C41B C -0.2825(4) -0.4958(4) 0.02553(18) 0.0486(14) Uani 1 1 d . . .
C42B C -0.3859(4) -0.5027(5) 0.0134(2) 0.084(2) Uani 1 1 d . . .
H42D H -0.3891 -0.4542 0.0356 0.127 Uiso 1 1 calc R . .
H42E H -0.4248 -0.5590 0.0185 0.127 Uiso 1 1 calc R . .
H42F H -0.4109 -0.4992 -0.0219 0.127 Uiso 1 1 calc R . .
C43B C -0.2718(4) -0.5703(4) -0.00646(19) 0.0650(17) Uani 1 1 d . . .
H43D H -0.3067 -0.6266 0.0004 0.097 Uiso 1 1 calc R . .
H43E H -0.2034 -0.5615 0.0019 0.097 Uiso 1 1 calc R . .
H43F H -0.2984 -0.5709 -0.0423 0.097 Uiso 1 1 calc R . .
C44B C -0.2281(5) -0.4085(4) 0.0140(2) 0.0733(19) Uani 1 1 d . . .
H44D H -0.2337 -0.3598 0.0348 0.110 Uiso 1 1 calc R . .
H44E H -0.2557 -0.4095 -0.0217 0.110 Uiso 1 1 calc R . .
H44F H -0.1600 -0.4004 0.0217 0.110 Uiso 1 1 calc R . .
C61B C -0.3077(3) -0.6549(3) 0.16698(17) 0.0351(11) Uani 1 1 d . . .
H61C H -0.3436 -0.7053 0.1376 0.042 Uiso 1 1 calc R . .
H61D H -0.3546 -0.6434 0.1818 0.042 Uiso 1 1 calc R . .
N62B N -0.2368(2) -0.6782(2) 0.20543(13) 0.0293(9) Uani 1 1 d . . .
H62B H -0.1975 -0.6263 0.2293 0.035 Uiso 1 1 calc R . .
C63B C -0.2842(3) -0.7419(3) 0.23353(18) 0.0371(12) Uani 1 1 d . . .
H63C H -0.3250 -0.7996 0.2101 0.045 Uiso 1 1 calc R . .
H63D H -0.3259 -0.7193 0.2477 0.045 Uiso 1 1 calc R . .
C64B C -0.2069(3) -0.7529(3) 0.27586(18) 0.0393(12) Uani 1 1 d . . .
H64C H -0.2380 -0.7978 0.2928 0.047 Uiso 1 1 calc R . .
H64D H -0.1715 -0.6965 0.3011 0.047 Uiso 1 1 calc R . .
C65B C -0.1358(4) -0.7807(4) 0.2567(2) 0.0497(14) Uani 1 1 d . . .
H65C H -0.0837 -0.7823 0.2855 0.060 Uiso 1 1 calc R . .
H65D H -0.1692 -0.8406 0.2347 0.060 Uiso 1 1 calc R . .
C66B C -0.0930(4) -0.7164(4) 0.2271(2) 0.0496(14) Uani 1 1 d . . .
H66C H -0.0543 -0.6578 0.2499 0.059 Uiso 1 1 calc R . .
H66D H -0.0498 -0.7368 0.2131 0.059 Uiso 1 1 calc R . .
C67B C -0.1722(4) -0.7092(3) 0.1847(2) 0.0470(14) Uani 1 1 d . . .
H67C H -0.1435 -0.6674 0.1655 0.056 Uiso 1 1 calc R . .
H67D H -0.2097 -0.7674 0.1613 0.056 Uiso 1 1 calc R . .
O1C O -0.16334(19) -0.46730(19) 0.33131(10) 0.0281(7) Uani 1 1 d . . .
C1C C -0.1439(3) -0.5211(3) 0.36024(15) 0.0276(10) Uani 1 1 d . . .
C2C C -0.0552(3) -0.5359(3) 0.37271(16) 0.0281(10) Uani 1 1 d . . .
C3C C -0.1931(3) -0.6185(3) 0.41576(16) 0.0306(10) Uani 1 1 d . . .
H3C H -0.2399 -0.6451 0.4308 0.037 Uiso 1 1 calc R . .
C4C C -0.1074(3) -0.6347(3) 0.42773(16) 0.0309(11) Uani 1 1 d . . .
C5C C -0.0416(3) -0.5922(3) 0.40598(16) 0.0309(11) Uani 1 1 d . . .
H5C H 0.0176 -0.6014 0.4139 0.037 Uiso 1 1 calc R . .
C6C C -0.2127(3) -0.5651(3) 0.38284(16) 0.0276(10) Uani 1 1 d . . .
C21C C 0.0245(3) -0.4912(3) 0.35685(16) 0.0291(10) Uani 1 1 d . . .
H21C H 0.0828 -0.4999 0.3714 0.035 Uiso 1 1 calc R . .
N21C N 0.0261(2) -0.4409(2) 0.32529(13) 0.0271(8) Uani 1 1 d . . .
C22C C 0.1196(3) -0.3943(3) 0.31928(18) 0.0337(11) Uani 1 1 d . . .
H22E H 0.1203 -0.4203 0.2861 0.040 Uiso 1 1 calc R . .
H22F H 0.1717 -0.4014 0.3458 0.040 Uiso 1 1 calc R . .
C41C C -0.0849(3) -0.6892(3) 0.46640(17) 0.0352(11) Uani 1 1 d . . .
C42C C -0.1763(4) -0.7606(4) 0.4661(2) 0.076(2) Uani 1 1 d . . .
H42G H -0.1599 -0.7943 0.4913 0.113 Uiso 1 1 calc R . .
H42H H -0.2081 -0.8001 0.4326 0.113 Uiso 1 1 calc R . .
H42I H -0.2197 -0.7335 0.4742 0.113 Uiso 1 1 calc R . .
C43C C -0.0168(5) -0.7318(4) 0.4574(2) 0.074(2) Uani 1 1 d . . .
H43G H -0.0039 -0.7653 0.4832 0.110 Uiso 1 1 calc R . .
H43H H 0.0438 -0.6862 0.4590 0.110 Uiso 1 1 calc R . .
H43I H -0.0458 -0.7716 0.4240 0.110 Uiso 1 1 calc R . .
C44C C -0.0361(4) -0.6279(4) 0.51895(19) 0.0566(15) Uani 1 1 d . . .
H44G H -0.0208 -0.6620 0.5441 0.085 Uiso 1 1 calc R . .
H44H H -0.0797 -0.6007 0.5267 0.085 Uiso 1 1 calc R . .
H44I H 0.0234 -0.5819 0.5196 0.085 Uiso 1 1 calc R . .
C61C C -0.3081(3) -0.5535(3) 0.37076(17) 0.0311(11) Uani 1 1 d . . .
H61E H -0.3495 -0.5878 0.3363 0.037 Uiso 1 1 calc R . .
H61F H -0.3409 -0.5767 0.3947 0.037 Uiso 1 1 calc R . .
N62C N -0.2951(2) -0.4589(2) 0.37402(13) 0.0310(9) Uani 1 1 d . . .
H62C H -0.2606 -0.4383 0.3528 0.037 Uiso 1 1 calc R . .
C63C C -0.3918(3) -0.4488(3) 0.35479(18) 0.0384(12) Uani 1 1 d . . .
H63E H -0.4291 -0.4870 0.3208 0.046 Uiso 1 1 calc R . .
H63F H -0.4295 -0.4667 0.3776 0.046 Uiso 1 1 calc R . .
C64C C -0.3736(4) -0.3529(3) 0.35270(19) 0.0462(13) Uani 1 1 d . . .
H64E H -0.4360 -0.3449 0.3416 0.055 Uiso 1 1 calc R . .
H64F H -0.3407 -0.3371 0.3276 0.055 Uiso 1 1 calc R . .
C65C C -0.3114(4) -0.2913(4) 0.4045(2) 0.0535(15) Uani 1 1 d . . .
H65E H -0.2956 -0.2293 0.4012 0.064 Uiso 1 1 calc R . .
H65F H -0.3481 -0.3012 0.4283 0.064 Uiso 1 1 calc R . .
C67C C -0.2383(3) -0.4033(3) 0.42574(17) 0.0387(12) Uani 1 1 d . . .
H67E H -0.1764 -0.4120 0.4378 0.046 Uiso 1 1 calc R . .
H67F H -0.2745 -0.4211 0.4492 0.046 Uiso 1 1 calc R . .
C66C C -0.2189(4) -0.3074(3) 0.4251(2) 0.0479(13) Uani 1 1 d . . .
H66E H -0.1776 -0.2885 0.4040 0.057 Uiso 1 1 calc R . .
H66F H -0.1836 -0.2714 0.4598 0.057 Uiso 1 1 calc R . .
O1D O 0.1824(2) 0.0311(2) 0.26142(12) 0.0362(8) Uani 1 1 d . . .
C1D C 0.1741(3) 0.0271(3) 0.30569(18) 0.0339(11) Uani 1 1 d . . .
C2D C 0.0926(3) 0.0310(3) 0.31961(18) 0.0361(11) Uani 1 1 d . . .
C3D C 0.0964(3) 0.0337(3) 0.37013(19) 0.0428(13) Uani 1 1 d . . .
H3D H 0.0431 0.0384 0.3790 0.051 Uiso 1 1 calc R . .
C4D C 0.1727(3) 0.0299(3) 0.40774(18) 0.0422(12) Uani 1 1 d . A .
C5D C 0.2455(3) 0.0163(3) 0.39189(17) 0.0392(12) Uani 1 1 d . . .
H5D H 0.2966 0.0082 0.4158 0.047 Uiso 1 1 calc R . .
C6D C 0.2470(3) 0.0141(3) 0.34323(18) 0.0345(11) Uani 1 1 d . . .
C21D C 0.0018(3) 0.0195(3) 0.28251(19) 0.0389(12) Uani 1 1 d . . .
H21D H -0.0522 0.0087 0.2940 0.047 Uiso 1 1 calc R . .
N21D N -0.0137(3) 0.0224(3) 0.23553(15) 0.0379(10) Uani 1 1 d . . .
C22D C -0.1137(3) -0.0090(3) 0.20208(19) 0.0449(13) Uani 1 1 d . . .
H22G H -0.1303 0.0419 0.1933 0.054 Uiso 1 1 calc R . .
H22H H -0.1572 -0.0400 0.2197 0.054 Uiso 1 1 calc R . .
C41D C 0.1769(3) 0.0369(3) 0.46262(18) 0.0506(14) Uani 1 1 d D . .
C42D C 0.2746(4) 0.1112(4) 0.4950(2) 0.060(2) Uani 0.847(8) 1 d PD A 1
H42J H 0.2778 0.1667 0.4846 0.090 Uiso 0.847(8) 1 calc PR A 1
H42K H 0.3278 0.0956 0.4902 0.090 Uiso 0.847(8) 1 calc PR A 1
H42L H 0.2795 0.1182 0.5307 0.090 Uiso 0.847(8) 1 calc PR A 1
C43D C 0.0972(5) 0.0674(5) 0.4722(2) 0.067(2) Uani 0.847(8) 1 d PD A 1
H43J H 0.1037 0.1238 0.4623 0.100 Uiso 0.847(8) 1 calc PR A 1
H43K H 0.1038 0.0746 0.5081 0.100 Uiso 0.847(8) 1 calc PR A 1
H43L H 0.0337 0.0232 0.4522 0.100 Uiso 0.847(8) 1 calc PR A 1
C44D C 0.1684(7) -0.0488(4) 0.4775(3) 0.090(4) Uani 0.847(8) 1 d PD A 1
H44J H 0.1713 -0.0430 0.5129 0.135 Uiso 0.847(8) 1 calc PR A 1
H44K H 0.2214 -0.0655 0.4732 0.135 Uiso 0.847(8) 1 calc PR A 1
H44L H 0.1068 -0.0943 0.4561 0.135 Uiso 0.847(8) 1 calc PR A 1
C42G C 0.187(3) 0.119(2) 0.4988(17) 0.16(3) Uiso 0.153(8) 1 d PD A 2
H42M H 0.1884 0.1054 0.5319 0.237 Uiso 0.153(8) 1 calc PR A 2
H42N H 0.1321 0.1363 0.4854 0.237 Uiso 0.153(8) 1 calc PR A 2
H42O H 0.2470 0.1671 0.5023 0.237 Uiso 0.153(8) 1 calc PR A 2
C43G C 0.2615(17) 0.010(2) 0.4931(11) 0.050(10) Uiso 0.153(8) 1 d PD A 2
H43M H 0.2637 0.0147 0.5284 0.076 Uiso 0.153(8) 1 calc PR A 2
H43N H 0.3229 0.0492 0.4915 0.076 Uiso 0.153(8) 1 calc PR A 2
H43O H 0.2500 -0.0510 0.4783 0.076 Uiso 0.153(8) 1 calc PR A 2
C44G C 0.0879(14) -0.0415(13) 0.4654(11) 0.031(8) Uiso 0.153(8) 1 d PD A 2
H44M H 0.0895 -0.0379 0.5005 0.046 Uiso 0.153(8) 1 calc PR A 2
H44N H 0.0910 -0.0978 0.4523 0.046 Uiso 0.153(8) 1 calc PR A 2
H44O H 0.0279 -0.0373 0.4451 0.046 Uiso 0.153(8) 1 calc PR A 2
C61D C 0.3224(3) -0.0074(3) 0.32624(18) 0.0370(11) Uani 1 1 d . . .
H61G H 0.2903 -0.0502 0.2934 0.044 Uiso 1 1 calc R . .
H61H H 0.3532 -0.0364 0.3508 0.044 Uiso 1 1 calc R . .
N62D N 0.4000(2) 0.0709(2) 0.32074(14) 0.0338(9) Uani 1 1 d . . .
H62D H 0.3700 0.1018 0.3009 0.041 Uiso 1 1 calc R . .
C63D C 0.4612(3) 0.1319(3) 0.37111(18) 0.0414(12) Uani 1 1 d . . .
H63G H 0.4907 0.0994 0.3938 0.050 Uiso 1 1 calc R . .
H63H H 0.4203 0.1532 0.3866 0.050 Uiso 1 1 calc R . .
C64D C 0.5406(3) 0.2105(3) 0.36549(19) 0.0428(12) Uani 1 1 d . . .
H64G H 0.5823 0.2476 0.3993 0.051 Uiso 1 1 calc R . .
H64H H 0.5112 0.2467 0.3460 0.051 Uiso 1 1 calc R . .
C65D C 0.6024(3) 0.1798(3) 0.33835(19) 0.0456(13) Uani 1 1 d . . .
H65G H 0.6504 0.2315 0.3330 0.055 Uiso 1 1 calc R . .
H65H H 0.6376 0.1490 0.3595 0.055 Uiso 1 1 calc R . .
C66D C 0.5370(3) 0.1174(3) 0.28738(18) 0.0375(12) Uani 1 1 d . . .
H66G H 0.5072 0.1502 0.2651 0.045 Uiso 1 1 calc R . .
H66H H 0.5762 0.0949 0.2710 0.045 Uiso 1 1 calc R . .
C67D C 0.4587(3) 0.0405(3) 0.29417(17) 0.0354(11) Uani 1 1 d . . .
H67G H 0.4161 0.0027 0.2607 0.042 Uiso 1 1 calc R . .
H67H H 0.4885 0.0047 0.3138 0.042 Uiso 1 1 calc R . .
O1E O 0.1522(2) 0.18028(19) 0.22468(11) 0.0321(7) Uani 1 1 d . . .
C1E C 0.1338(3) 0.2401(3) 0.19965(17) 0.0327(11) Uani 1 1 d . . .
C2E C 0.0566(3) 0.2193(3) 0.15399(17) 0.0328(11) Uani 1 1 d . . .
C3E C 0.0404(3) 0.2888(3) 0.13181(18) 0.0353(11) Uani 1 1 d . . .
H3E H -0.0116 0.2739 0.1013 0.042 Uiso 1 1 calc R . .
C4E C 0.0962(3) 0.3764(3) 0.15233(18) 0.0354(11) Uani 1 1 d . . .
C5E C 0.1709(3) 0.3952(3) 0.19763(18) 0.0353(11) Uani 1 1 d . . .
H5E H 0.2097 0.4551 0.2133 0.042 Uiso 1 1 calc R . .
C6E C 0.1914(3) 0.3300(3) 0.22102(18) 0.0326(11) Uani 1 1 d . . .
C21E C -0.0143(3) 0.1313(3) 0.12952(17) 0.0346(11) Uani 1 1 d . . .
H21E H -0.0683 0.1269 0.1021 0.041 Uiso 1 1 calc R . .
N21E N -0.0107(3) 0.0595(3) 0.14128(14) 0.0349(9) Uani 1 1 d . . .
C22E C -0.0948(3) -0.0208(3) 0.11532(18) 0.0392(12) Uani 1 1 d . . .
H22I H -0.0785 -0.0584 0.0920 0.047 Uiso 1 1 calc R . .
H22J H -0.1479 -0.0055 0.0951 0.047 Uiso 1 1 calc R . .
C41E C 0.0786(3) 0.4498(3) 0.12656(18) 0.0391(12) Uani 1 1 d D . .
C42E C -0.0256(4) 0.4226(4) 0.0930(3) 0.080(2) Uani 1 1 d D . .
H421 H -0.0682 0.4089 0.1134 0.120 Uiso 1 1 calc R . .
H422 H -0.0422 0.3704 0.0668 0.120 Uiso 1 1 calc R . .
H423 H -0.0334 0.4709 0.0771 0.120 Uiso 1 1 calc R . .
C43E C 0.1430(5) 0.4713(5) 0.0950(3) 0.101(3) Uani 1 1 d D . .
H431 H 0.2102 0.4894 0.1165 0.152 Uiso 1 1 calc R . .
H432 H 0.1343 0.5194 0.0792 0.152 Uiso 1 1 calc R . .
H433 H 0.1265 0.4192 0.0689 0.152 Uiso 1 1 calc R . .
C44E C 0.0985(6) 0.5314(4) 0.1657(2) 0.117(3) Uani 1 1 d D . .
H441 H 0.0559 0.5160 0.1861 0.175 Uiso 1 1 calc R . .
H442 H 0.0865 0.5772 0.1486 0.175 Uiso 1 1 calc R . .
H443 H 0.1658 0.5534 0.1877 0.175 Uiso 1 1 calc R . .
C61E C 0.2744(3) 0.3565(3) 0.26922(18) 0.0374(12) Uani 1 1 d . . .
H61I H 0.3275 0.3415 0.2626 0.045 Uiso 1 1 calc R . .
H61J H 0.2986 0.4211 0.2818 0.045 Uiso 1 1 calc R . .
N62E N 0.2453(3) 0.3112(2) 0.30878(14) 0.0357(9) Uani 1 1 d . . .
H62E H 0.2188 0.2509 0.2950 0.043 Uiso 1 1 calc R . .
C63E C 0.3300(4) 0.3276(4) 0.35492(19) 0.0480(14) Uani 1 1 d . . .
H63I H 0.3795 0.3107 0.3451 0.058 Uiso 1 1 calc R . .
H63J H 0.3590 0.3910 0.3713 0.058 Uiso 1 1 calc R . .
C64E C 0.2980(4) 0.2747(4) 0.3913(2) 0.0556(15) Uani 1 1 d . . .
H64I H 0.3541 0.2864 0.4217 0.067 Uiso 1 1 calc R . .
H64J H 0.2725 0.2112 0.3754 0.067 Uiso 1 1 calc R . .
C65E C 0.2210(5) 0.2974(4) 0.4068(2) 0.0660(17) Uani 1 1 d . . .
H65I H 0.2477 0.3597 0.4251 0.079 Uiso 1 1 calc R . .
H65J H 0.1994 0.2599 0.4296 0.079 Uiso 1 1 calc R . .
C66E C 0.1362(4) 0.2826(4) 0.3603(2) 0.0578(16) Uani 1 1 d . . .
H66I H 0.0874 0.3003 0.3704 0.069 Uiso 1 1 calc R . .
H66J H 0.1060 0.2192 0.3438 0.069 Uiso 1 1 calc R . .
C67E C 0.1689(3) 0.3360(3) 0.32333(19) 0.0434(13) Uani 1 1 d . . .
H67I H 0.1132 0.3244 0.2928 0.052 Uiso 1 1 calc R . .
H67J H 0.1952 0.3996 0.3391 0.052 Uiso 1 1 calc R . .
O1F O 0.1872(2) 0.04939(19) 0.16390(11) 0.0346(7) Uani 1 1 d . . .
C1F C 0.2269(3) -0.0103(3) 0.16470(17) 0.0352(11) Uani 1 1 d . . .
C2F C 0.1810(4) -0.0980(3) 0.16844(18) 0.0393(12) Uani 1 1 d . . .
C3F C 0.2298(4) -0.1561(3) 0.17127(19) 0.0471(14) Uani 1 1 d . . .
H3F H 0.1981 -0.2139 0.1749 0.056 Uiso 1 1 calc R . .
C4F C 0.3220(4) -0.1334(3) 0.16899(19) 0.0505(15) Uani 1 1 d . . .
C5F C 0.3646(4) -0.0480(3) 0.15956(18) 0.0434(13) Uani 1 1 d . . .
H5F H 0.4255 -0.0318 0.1546 0.052 Uiso 1 1 calc R . .
C6F C 0.3184(3) 0.0111(3) 0.15756(17) 0.0367(12) Uani 1 1 d . . .
C21F C 0.0803(4) -0.1334(3) 0.16564(18) 0.0422(12) Uani 1 1 d . . .
H21F H 0.0489 -0.1957 0.1573 0.051 Uiso 1 1 calc R . .
N21F N 0.0310(3) -0.0886(3) 0.17338(15) 0.0404(10) Uani 1 1 d . . .
C22F C -0.0725(3) -0.1338(3) 0.1662(2) 0.0485(13) Uani 1 1 d . . .
H22K H -0.0797 -0.1532 0.1974 0.058 Uiso 1 1 calc R . .
H22L H -0.1002 -0.1868 0.1384 0.058 Uiso 1 1 calc R . .
C41F C 0.3741(4) -0.1981(4) 0.1741(2) 0.0621(17) Uani 1 1 d . . .
C42F C 0.3268(4) -0.2734(4) 0.1288(2) 0.076(2) Uani 1 1 d . . .
H42P H 0.3599 -0.3150 0.1327 0.113 Uiso 1 1 calc R . .
H42Q H 0.3305 -0.2509 0.0984 0.113 Uiso 1 1 calc R . .
H42R H 0.2591 -0.3033 0.1257 0.113 Uiso 1 1 calc R . .
C43F C 0.4824(4) -0.1519(4) 0.1832(3) 0.098(3) Uani 1 1 d . . .
H43P H 0.5105 -0.1039 0.2133 0.146 Uiso 1 1 calc R . .
H43Q H 0.4917 -0.1281 0.1539 0.146 Uiso 1 1 calc R . .
H43R H 0.5142 -0.1945 0.1883 0.146 Uiso 1 1 calc R . .
C44F C 0.3647(6) -0.2388(5) 0.2207(3) 0.115(3) Uani 1 1 d . . .
H44P H 0.3927 -0.1916 0.2512 0.172 Uiso 1 1 calc R . .
H44Q H 0.3990 -0.2795 0.2244 0.172 Uiso 1 1 calc R . .
H44R H 0.2965 -0.2708 0.2158 0.172 Uiso 1 1 calc R . .
C61F C 0.3648(3) 0.1007(3) 0.14761(18) 0.0400(12) Uani 1 1 d . . .
H61K H 0.3946 0.1454 0.1797 0.048 Uiso 1 1 calc R . .
H61L H 0.4162 0.1000 0.1333 0.048 Uiso 1 1 calc R . .
N62F N 0.2913(3) 0.1245(2) 0.11160(14) 0.0361(9) Uani 1 1 d . . .
H62F H 0.2410 0.1171 0.1247 0.043 Uiso 1 1 calc R . .
C63F C 0.3273(4) 0.2182(3) 0.1084(2) 0.0467(13) Uani 1 1 d . . .
H63K H 0.3806 0.2295 0.0942 0.056 Uiso 1 1 calc R . .
H63L H 0.3527 0.2563 0.1427 0.056 Uiso 1 1 calc R . .
C64F C 0.2469(4) 0.2409(4) 0.0753(2) 0.0524(14) Uani 1 1 d . . .
H64K H 0.2734 0.3024 0.0718 0.063 Uiso 1 1 calc R . .
H64L H 0.1972 0.2363 0.0918 0.063 Uiso 1 1 calc R . .
C65F C 0.2007(5) 0.1795(4) 0.0232(2) 0.0691(18) Uani 1 1 d . . .
H65K H 0.1456 0.1926 0.0035 0.083 Uiso 1 1 calc R . .
H65L H 0.2482 0.1889 0.0050 0.083 Uiso 1 1 calc R . .
C66F C 0.1663(5) 0.0844(4) 0.0283(2) 0.0726(19) Uani 1 1 d . . .
H66K H 0.1151 0.0739 0.0440 0.087 Uiso 1 1 calc R . .
H66L H 0.1387 0.0447 -0.0056 0.087 Uiso 1 1 calc R . .
C67F C 0.2483(4) 0.0641(4) 0.06001(18) 0.0543(15) Uani 1 1 d . . .
H67K H 0.2983 0.0720 0.0435 0.065 Uiso 1 1 calc R . .
H67L H 0.2248 0.0021 0.0632 0.065 Uiso 1 1 calc R . .
Ni1A Ni -0.08178(4) -0.40075(3) 0.29151(2) 0.02515(15) Uani 1 1 d . . .
C231 C 0.1381(3) -0.2955(3) 0.32304(18) 0.0359(11) Uani 1 1 d . . .
C241 C 0.2473(3) -0.2445(3) 0.3404(2) 0.0503(14) Uani 1 1 d . . .
H24D H 0.2603 -0.1814 0.3430 0.075 Uiso 1 1 calc R . .
H24E H 0.2740 -0.2648 0.3158 0.075 Uiso 1 1 calc R . .
H24F H 0.2773 -0.2545 0.3733 0.075 Uiso 1 1 calc R . .
Cl1 Cl 0.49889(8) 0.32006(8) 0.24275(5) 0.0404(3) Uani 1 1 d . . .
Cl2 Cl 0.3417(2) 0.1826(2) 0.26824(12) 0.1637(11) Uani 1 1 d . . .
Cl3 Cl -0.3446(2) -0.5050(2) 0.25324(12) 0.1592(11) Uani 1 1 d . . .
Cl4 Cl -0.4287(2) -0.5812(2) 0.46234(9) 0.1525(11) Uani 1 1 d . . .

loop_
_atom_site_aniso_label
_atom_site_aniso_U_11
_atom_site_aniso_U_22
_atom_site_aniso_U_33
_atom_site_aniso_U_23
_atom_site_aniso_U_13
_atom_site_aniso_U_12
Ni2A 0.0322(3) 0.0315(3) 0.0344(4) 0.0131(3) 0.0149(3) 0.0102(3)
C232 0.033(3) 0.038(3) 0.049(3) 0.016(3) 0.008(2) 0.006(2)
C242 0.040(3) 0.057(4) 0.059(4) 0.021(3) 0.009(3) -0.003(3)
O1A 0.0249(15) 0.0248(17) 0.0315(18) 0.0062(14) 0.0048(13) 0.0100(13)
C1A 0.024(2) 0.026(2) 0.033(3) 0.010(2) 0.013(2) 0.0084(19)
C2A 0.024(2) 0.032(3) 0.033(3) 0.013(2) 0.010(2) 0.012(2)
C3A 0.026(2) 0.023(2) 0.032(3) 0.008(2) 0.009(2) 0.0044(19)
C4A 0.031(2) 0.024(2) 0.032(3) 0.010(2) 0.011(2) 0.009(2)
C5A 0.027(2) 0.030(3) 0.035(3) 0.015(2) 0.007(2) 0.013(2)
C6A 0.021(2) 0.024(2) 0.033(3) 0.011(2) 0.010(2) 0.0039(18)
N21A 0.0275(19) 0.032(2) 0.030(2) 0.0065(17) 0.0030(17) 0.0118(17)
C22A 0.022(2) 0.033(3) 0.046(3) -0.003(2) -0.007(2) 0.009(2)
C21A 0.034(2) 0.028(3) 0.027(3) 0.004(2) 0.003(2) 0.009(2)
C41A 0.038(3) 0.044(3) 0.038(3) 0.010(2) 0.015(2) 0.022(2)
C42A 0.055(3) 0.054(4) 0.064(4) 0.020(3) 0.032(3) 0.032(3)
C43A 0.051(3) 0.032(3) 0.054(3) 0.017(2) 0.022(3) 0.023(2)
C44A 0.067(4) 0.056(4) 0.049(4) -0.005(3) 0.007(3) 0.043(3)
C61A 0.030(2) 0.028(3) 0.036(3) 0.010(2) 0.011(2) 0.011(2)
N62A 0.0241(18) 0.027(2) 0.034(2) 0.0073(17) 0.0078(17) 0.0090(16)
C63A 0.026(2) 0.037(3) 0.057(3) 0.004(2) 0.015(2) 0.014(2)
C64A 0.029(3) 0.039(3) 0.057(4) 0.009(3) 0.015(2) 0.009(2)
C65A 0.032(3) 0.034(3) 0.065(4) 0.007(3) 0.000(3) 0.003(2)
C66A 0.044(3) 0.031(3) 0.042(3) 0.004(2) 0.007(2) 0.012(2)
C67A 0.035(3) 0.038(3) 0.030(3) 0.005(2) 0.004(2) 0.018(2)
O1B 0.0359(17) 0.0254(17) 0.0257(18) 0.0087(14) 0.0069(14) 0.0116(14)
C1B 0.037(3) 0.034(3) 0.029(3) 0.011(2) 0.014(2) 0.023(2)
C2B 0.039(3) 0.038(3) 0.023(3) 0.014(2) 0.013(2) 0.024(2)
C3B 0.044(3) 0.049(3) 0.040(3) 0.022(3) 0.024(3) 0.028(3)
C4B 0.044(3) 0.054(3) 0.031(3) 0.015(3) 0.012(2) 0.036(3)
C5B 0.039(3) 0.053(3) 0.030(3) 0.006(2) 0.006(2) 0.028(3)
C6B 0.034(2) 0.033(3) 0.028(3) 0.003(2) 0.005(2) 0.016(2)
C21B 0.038(3) 0.034(3) 0.039(3) 0.019(2) 0.022(2) 0.015(2)
N21B 0.028(2) 0.031(2) 0.036(3) 0.0161(19) 0.0111(18) 0.0124(17)
C22B 0.029(2) 0.036(3) 0.053(3) 0.020(2) 0.016(2) 0.009(2)
C41B 0.053(3) 0.079(4) 0.030(3) 0.026(3) 0.015(3) 0.040(3)
C42B 0.071(4) 0.166(8) 0.039(4) 0.035(4) 0.010(3) 0.076(5)
C43B 0.082(4) 0.089(5) 0.028(3) 0.005(3) 0.017(3) 0.040(4)
C44B 0.103(5) 0.089(5) 0.038(4) 0.029(3) 0.018(3) 0.048(4)
C61B 0.033(3) 0.037(3) 0.030(3) 0.000(2) 0.003(2) 0.014(2)
N62B 0.033(2) 0.026(2) 0.033(2) 0.0083(17) 0.0162(18) 0.0103(17)
C63B 0.042(3) 0.033(3) 0.040(3) 0.007(2) 0.021(2) 0.014(2)
C64B 0.043(3) 0.036(3) 0.046(3) 0.019(2) 0.021(2) 0.014(2)
C65B 0.058(3) 0.057(4) 0.054(4) 0.026(3) 0.028(3) 0.034(3)
C66B 0.049(3) 0.066(4) 0.067(4) 0.041(3) 0.040(3) 0.039(3)
C67B 0.063(3) 0.049(3) 0.060(4) 0.024(3) 0.044(3) 0.037(3)
O1C 0.0319(16) 0.0351(18) 0.0251(17) 0.0166(14) 0.0119(13) 0.0169(14)
C1C 0.034(2) 0.029(3) 0.017(2) 0.001(2) 0.005(2) 0.012(2)
C2C 0.031(2) 0.027(2) 0.025(3) 0.004(2) 0.004(2) 0.015(2)
C3C 0.037(3) 0.027(3) 0.028(3) 0.006(2) 0.012(2) 0.010(2)
C4C 0.040(3) 0.025(2) 0.021(3) 0.005(2) 0.003(2) 0.008(2)
C5C 0.035(2) 0.032(3) 0.024(3) 0.003(2) 0.002(2) 0.018(2)
C6C 0.029(2) 0.029(3) 0.021(3) 0.004(2) 0.007(2) 0.008(2)
C21C 0.026(2) 0.028(3) 0.034(3) 0.005(2) 0.004(2) 0.016(2)
N21C 0.0255(19) 0.027(2) 0.033(2) 0.0087(18) 0.0132(17) 0.0109(16)
C22C 0.031(2) 0.038(3) 0.038(3) 0.013(2) 0.015(2) 0.016(2)
C41C 0.047(3) 0.030(3) 0.034(3) 0.016(2) 0.013(2) 0.020(2)
C42C 0.064(4) 0.054(4) 0.097(5) 0.056(4) 0.007(4) 0.009(3)
C43C 0.119(5) 0.086(5) 0.068(4) 0.052(4) 0.051(4) 0.075(5)
C44C 0.071(4) 0.058(4) 0.034(3) 0.015(3) 0.006(3) 0.022(3)
C61C 0.032(2) 0.029(3) 0.033(3) 0.007(2) 0.013(2) 0.009(2)
N62C 0.035(2) 0.038(2) 0.028(2) 0.0121(18) 0.0155(18) 0.0173(18)
C63C 0.032(3) 0.056(3) 0.037(3) 0.011(2) 0.012(2) 0.028(2)
C64C 0.053(3) 0.057(4) 0.046(3) 0.017(3) 0.019(3) 0.038(3)
C65C 0.068(4) 0.052(4) 0.059(4) 0.018(3) 0.028(3) 0.037(3)
C67C 0.043(3) 0.044(3) 0.033(3) 0.007(2) 0.011(2) 0.023(2)
C66C 0.054(3) 0.041(3) 0.047(3) 0.004(3) 0.015(3) 0.018(3)
O1D 0.0311(17) 0.043(2) 0.041(2) 0.0191(16) 0.0184(16) 0.0138(15)
C1D 0.027(2) 0.034(3) 0.037(3) 0.012(2) 0.011(2) 0.005(2)
C2D 0.035(3) 0.033(3) 0.033(3) 0.010(2) 0.014(2) 0.000(2)
C3D 0.035(3) 0.045(3) 0.038(3) 0.007(2) 0.018(2) -0.003(2)
C4D 0.039(3) 0.045(3) 0.032(3) 0.010(2) 0.012(2) 0.002(2)
C5D 0.038(3) 0.041(3) 0.024(3) 0.012(2) 0.005(2) 0.000(2)
C6D 0.029(2) 0.025(3) 0.042(3) 0.010(2) 0.010(2) 0.001(2)
C21D 0.027(2) 0.047(3) 0.043(3) 0.017(3) 0.017(2) 0.008(2)
N21D 0.033(2) 0.049(3) 0.031(3) 0.018(2) 0.0115(19) 0.0119(19)
C22D 0.029(3) 0.052(3) 0.047(3) 0.016(3) 0.011(2) 0.007(2)
C41D 0.048(3) 0.065(4) 0.021(3) 0.007(3) 0.004(2) 0.005(3)
C42D 0.052(4) 0.069(5) 0.036(4) -0.005(3) 0.001(3) 0.008(4)
C43D 0.076(5) 0.092(6) 0.028(4) 0.014(4) 0.025(4) 0.020(5)
C44D 0.185(11) 0.048(5) 0.033(4) 0.015(4) 0.039(5) 0.032(6)
C61D 0.033(3) 0.026(3) 0.043(3) 0.010(2) 0.005(2) 0.006(2)
N62D 0.029(2) 0.031(2) 0.039(2) 0.0107(19) 0.0071(18) 0.0113(17)
C63D 0.036(3) 0.041(3) 0.042(3) 0.005(2) 0.012(2) 0.009(2)
C64D 0.036(3) 0.039(3) 0.045(3) 0.002(2) 0.013(2) 0.006(2)
C65D 0.035(3) 0.045(3) 0.056(4) 0.010(3) 0.019(3) 0.010(2)
C66D 0.035(3) 0.041(3) 0.041(3) 0.006(2) 0.017(2) 0.017(2)
C67D 0.036(3) 0.045(3) 0.030(3) 0.008(2) 0.010(2) 0.021(2)
O1E 0.0353(17) 0.0332(18) 0.0336(19) 0.0134(15) 0.0142(15) 0.0156(15)
C1E 0.034(3) 0.037(3) 0.040(3) 0.012(2) 0.025(2) 0.018(2)
C2E 0.034(3) 0.039(3) 0.034(3) 0.012(2) 0.016(2) 0.020(2)
C3E 0.037(3) 0.042(3) 0.034(3) 0.013(2) 0.017(2) 0.016(2)
C4E 0.038(3) 0.039(3) 0.042(3) 0.012(2) 0.023(2) 0.020(2)
C5E 0.034(3) 0.037(3) 0.046(3) 0.013(2) 0.024(2) 0.016(2)
C6E 0.026(2) 0.033(3) 0.045(3) 0.010(2) 0.017(2) 0.012(2)
C21E 0.039(3) 0.037(3) 0.025(3) 0.009(2) 0.008(2) 0.012(2)
N21E 0.033(2) 0.036(2) 0.031(2) 0.0083(19) 0.0103(18) 0.0074(18)
C22E 0.037(3) 0.040(3) 0.033(3) 0.014(2) 0.005(2) 0.008(2)
C41E 0.044(3) 0.037(3) 0.051(3) 0.021(2) 0.023(3) 0.023(2)
C42E 0.060(4) 0.058(4) 0.120(6) 0.054(4) 0.009(4) 0.025(3)
C43E 0.130(6) 0.136(7) 0.154(7) 0.125(6) 0.120(6) 0.106(6)
C44E 0.217(10) 0.082(6) 0.067(5) 0.013(4) 0.008(5) 0.107(7)
C61E 0.032(3) 0.032(3) 0.052(3) 0.015(2) 0.019(2) 0.010(2)
N62E 0.038(2) 0.033(2) 0.036(2) 0.0067(19) 0.0106(19) 0.0150(19)
C63E 0.046(3) 0.050(3) 0.040(3) 0.005(3) -0.002(3) 0.023(3)
C64E 0.074(4) 0.062(4) 0.039(3) 0.018(3) 0.012(3) 0.038(3)
C65E 0.094(5) 0.073(5) 0.045(4) 0.022(3) 0.030(4) 0.042(4)
C66E 0.067(4) 0.067(4) 0.066(4) 0.026(3) 0.045(3) 0.035(3)
C67E 0.044(3) 0.050(3) 0.049(3) 0.014(3) 0.024(3) 0.026(3)
O1F 0.0480(19) 0.0322(18) 0.036(2) 0.0153(15) 0.0227(16) 0.0214(16)
C1F 0.047(3) 0.037(3) 0.028(3) 0.013(2) 0.013(2) 0.021(2)
C2F 0.054(3) 0.031(3) 0.033(3) 0.012(2) 0.012(2) 0.017(2)
C3F 0.051(3) 0.033(3) 0.054(4) 0.010(3) 0.004(3) 0.021(3)
C4F 0.056(3) 0.037(3) 0.048(4) -0.005(3) -0.004(3) 0.026(3)
C5F 0.044(3) 0.046(3) 0.038(3) 0.000(2) 0.007(2) 0.023(3)
C6F 0.041(3) 0.040(3) 0.028(3) 0.005(2) 0.007(2) 0.017(2)
C21F 0.044(3) 0.031(3) 0.042(3) 0.012(2) 0.006(2) 0.007(2)
N21F 0.044(2) 0.035(2) 0.040(3) 0.016(2) 0.010(2) 0.012(2)
C22F 0.046(3) 0.035(3) 0.051(4) 0.012(3) 0.013(3) -0.002(2)
C41F 0.058(4) 0.040(3) 0.073(4) -0.007(3) -0.007(3) 0.029(3)
C42F 0.060(4) 0.054(4) 0.099(5) -0.017(4) 0.003(4) 0.032(3)
C43F 0.060(4) 0.057(4) 0.147(7) -0.002(4) -0.021(4) 0.037(4)
C44F 0.179(9) 0.135(7) 0.096(6) 0.055(6) 0.047(6) 0.129(7)
C61F 0.034(3) 0.051(3) 0.037(3) 0.005(2) 0.011(2) 0.022(2)
N62F 0.034(2) 0.041(2) 0.039(3) 0.012(2) 0.0192(19) 0.0139(19)
C63F 0.045(3) 0.043(3) 0.047(3) 0.015(3) 0.014(3) 0.009(3)
C64F 0.053(3) 0.049(3) 0.053(4) 0.028(3) 0.007(3) 0.019(3)
C65F 0.076(4) 0.061(4) 0.052(4) 0.027(3) 0.001(3) 0.014(3)
C66F 0.087(5) 0.060(4) 0.042(4) 0.010(3) -0.006(3) 0.014(4)
C67F 0.072(4) 0.052(4) 0.029(3) 0.002(3) 0.007(3) 0.020(3)
Ni1A 0.0234(3) 0.0252(3) 0.0279(3) 0.0089(2) 0.0079(2) 0.0097(2)
C231 0.026(2) 0.033(3) 0.043(3) 0.009(2) 0.008(2) 0.006(2)
C241 0.028(3) 0.038(3) 0.073(4) 0.015(3) 0.003(3) 0.007(2)
Cl1 0.0343(6) 0.0344(7) 0.0481(8) 0.0135(6) 0.0138(6) 0.0057(5)
Cl2 0.158(2) 0.159(3) 0.189(3) 0.054(2) 0.062(2) 0.068(2)
Cl3 0.153(2) 0.168(3) 0.162(3) 0.051(2) 0.051(2) 0.061(2)
Cl4 0.145(2) 0.246(4) 0.1034(19) 0.051(2) 0.0601(17) 0.099(2)

loop_
_atom_type_symbol
_atom_type_description
_atom_type_scat_dispersion_real
_atom_type_scat_dispersion_imag
_atom_type_scat_source
C C 0.0033 0.0016 'International Tables Vol C Tables 4.2.6.8 and 6.1.1.4'
N N 0.0061 0.0033 'International Tables Vol C Tables 4.2.6.8 and 6.1.1.4'
Cl Cl 0.1484 0.1585 'International Tables Vol C Tables 4.2.6.8 and 6.1.1.4'
Ni Ni 0.3393 1.1124 'International Tables Vol C Tables 4.2.6.8 and 6.1.1.4'
H H 0.0000 0.0000 'International Tables Vol C Tables 4.2.6.8 and 6.1.1.4'
O O 0.0106 0.0060 'International Tables Vol C Tables 4.2.6.8 and 6.1.1.4'

loop_
_geom_angle_atom_site_label_1
_geom_angle_atom_site_label_2
_geom_angle_atom_site_label_3
_geom_angle
_geom_angle_site_symmetry_1
_geom_angle_site_symmetry_3
_geom_angle_publ_flag
O1D Ni2A N21E 177.16(13) . . ?
O1D Ni2A N21D 90.21(13) . . ?
N21E Ni2A N21D 86.99(15) . . ?
O1D Ni2A N21F 89.97(14) . . ?
N21E Ni2A N21F 90.21(15) . . ?
N21D Ni2A N21F 84.97(16) . . ?
O1D Ni2A O1F 87.37(12) . . ?
N21E Ni2A O1F 95.47(13) . . ?
N21D Ni2A O1F 171.71(14) . . ?
N21F Ni2A O1F 87.10(14) . . ?
O1D Ni2A O1E 90.18(12) . . ?
N21E Ni2A O1E 89.85(13) . . ?
N21D Ni2A O1E 99.10(14) . . ?
N21F Ni2A O1E 175.92(14) . . ?
O1F Ni2A O1E 88.84(11) . . ?
C22D C232 C22E 111.4(4) . . ?
C22D C232 C22F 110.3(4) . . ?
C22E C232 C22F 110.1(4) . . ?
C22D C232 C242 108.5(4) . . ?
C22E C232 C242 108.9(4) . . ?
C22F C232 C242 107.6(4) . . ?
C232 C242 H24A 109.5 . . ?
C232 C242 H24B 109.5 . . ?
H24A C242 H24B 109.5 . . ?
C232 C242 H24C 109.5 . . ?
H24A C242 H24C 109.5 . . ?
H24B C242 H24C 109.5 . . ?
C1A O1A Ni1A 128.4(3) . . ?
O1A C1A C2A 125.1(4) . . ?
O1A C1A C6A 118.5(4) . . ?
C2A C1A C6A 116.4(4) . . ?
C3A C2A C1A 119.2(4) . . ?
C3A C2A C21A 118.0(4) . . ?
C1A C2A C21A 122.3(4) . . ?
C4A C3A C2A 124.6(4) . . ?
C4A C3A H3A 117.7 . . ?
C2A C3A H3A 117.7 . . ?
C3A C4A C5A 115.2(4) . . ?
C3A C4A C41A 124.3(4) . . ?
C5A C4A C41A 120.5(4) . . ?
C6A C5A C4A 123.2(4) . . ?
C6A C5A H5A 118.4 . . ?
C4A C5A H5A 118.4 . . ?
C5A C6A C1A 120.5(4) . . ?
C5A C6A C61A 122.0(4) . . ?
C1A C6A C61A 117.3(4) . . ?
C21A N21A C22A 117.3(4) . . ?
C21A N21A Ni1A 126.1(3) . . ?
C22A N21A Ni1A 114.5(3) . . ?
N21A C22A C231 111.0(4) . . ?
N21A C22A H22A 109.4 . . ?
C231 C22A H22A 109.4 . . ?
N21A C22A H22B 109.4 . . ?
C231 C22A H22B 109.4 . . ?
H22A C22A H22B 108.0 . . ?
N21A C21A C2A 126.4(4) . . ?
N21A C21A H21A 116.8 . . ?
C2A C21A H21A 116.8 . . ?
C42A C41A C43A 109.2(4) . . ?
C42A C41A C4A 108.9(4) . . ?
C43A C41A C4A 111.8(4) . . ?
C42A C41A C44A 107.1(4) . . ?
C43A C41A C44A 108.2(4) . . ?
C4A C41A C44A 111.4(4) . . ?
C41A C42A H42A 109.5 . . ?
C41A C42A H42B 109.5 . . ?
H42A C42A H42B 109.5 . . ?
C41A C42A H42C 109.5 . . ?
H42A C42A H42C 109.5 . . ?
H42B C42A H42C 109.5 . . ?
C41A C43A H43A 109.5 . . ?
C41A C43A H43B 109.5 . . ?
H43A C43A H43B 109.5 . . ?
C41A C43A H43C 109.5 . . ?
H43A C43A H43C 109.5 . . ?
H43B C43A H43C 109.5 . . ?
C41A C44A H44A 109.5 . . ?
C41A C44A H44B 109.5 . . ?
H44A C44A H44B 109.5 . . ?
C41A C44A H44C 109.5 . . ?
H44A C44A H44C 109.5 . . ?
H44B C44A H44C 109.5 . . ?
C6A C61A N62A 114.2(3) . . ?
C6A C61A H61A 108.7 . . ?
N62A C61A H61A 108.7 . . ?
C6A C61A H61B 108.7 . . ?
N62A C61A H61B 108.7 . . ?
H61A C61A H61B 107.6 . . ?
C63A N62A C67A 111.4(3) . . ?
C63A N62A C61A 110.7(3) . . ?
C67A N62A C61A 109.9(3) . . ?
C63A N62A H62A 108.2 . . ?
C67A N62A H62A 108.2 . . ?
C61A N62A H62A 108.2 . . ?
N62A C63A C64A 111.7(4) . . ?
N62A C63A H63A 109.3 . . ?
C64A C63A H63A 109.3 . . ?
N62A C63A H63B 109.3 . . ?
C64A C63A H63B 109.3 . . ?
H63A C63A H63B 107.9 . . ?
C63A C64A C65A 110.1(4) . . ?
C63A C64A H64A 109.6 . . ?
C65A C64A H64A 109.6 . . ?
C63A C64A H64B 109.6 . . ?
C65A C64A H64B 109.6 . . ?
H64A C64A H64B 108.2 . . ?
C66A C65A C64A 110.3(4) . . ?
C66A C65A H65A 109.6 . . ?
C64A C65A H65A 109.6 . . ?
C66A C65A H65B 109.6 . . ?
C64A C65A H65B 109.6 . . ?
H65A C65A H65B 108.1 . . ?
C67A C66A C65A 111.2(4) . . ?
C67A C66A H66A 109.4 . . ?
C65A C66A H66A 109.4 . . ?
C67A C66A H66B 109.4 . . ?
C65A C66A H66B 109.4 . . ?
H66A C66A H66B 108.0 . . ?
N62A C67A C66A 111.2(4) . . ?
N62A C67A H67A 109.4 . . ?
C66A C67A H67A 109.4 . . ?
N62A C67A H67B 109.4 . . ?
C66A C67A H67B 109.4 . . ?
H67A C67A H67B 108.0 . . ?
C1B O1B Ni1A 122.2(3) . . ?
O1B C1B C2B 122.8(4) . . ?
O1B C1B C6B 119.0(4) . . ?
C2B C1B C6B 118.0(4) . . ?
C1B C2B C3B 119.0(4) . . ?
C1B C2B C21B 123.4(4) . . ?
C3B C2B C21B 117.2(4) . . ?
C4B C3B C2B 122.5(5) . . ?
C4B C3B H3B 118.7 . . ?
C2B C3B H3B 118.7 . . ?
C3B C4B C5B 117.2(4) . . ?
C3B C4B C41B 122.7(5) . . ?
C5B C4B C41B 120.1(5) . . ?
C6B C5B C4B 122.6(5) . . ?
C6B C5B H5B 118.7 . . ?
C4B C5B H5B 118.7 . . ?
C5B C6B C1B 120.3(4) . . ?
C5B C6B C61B 120.6(4) . . ?
C1B C6B C61B 119.0(4) . . ?
N21B C21B C2B 126.4(4) . . ?
N21B C21B H21B 116.8 . . ?
C2B C21B H21B 116.8 . . ?
C21B N21B C22B 119.3(4) . . ?
C21B N21B Ni1A 122.8(3) . . ?
C22B N21B Ni1A 117.7(3) . . ?
N21B C22B C231 110.5(4) . . ?
N21B C22B H22C 109.6 . . ?
C231 C22B H22C 109.6 . . ?
N21B C22B H22D 109.6 . . ?
C231 C22B H22D 109.6 . . ?
H22C C22B H22D 108.1 . . ?
C42B C41B C43B 112.7(5) . . ?
C42B C41B C44B 106.1(5) . . ?
C43B C41B C44B 108.7(5) . . ?
C42B C41B C4B 108.3(4) . . ?
C43B C41B C4B 109.0(4) . . ?
C44B C41B C4B 112.1(5) . . ?
C41B C42B H42D 109.5 . . ?
C41B C42B H42E 109.5 . . ?
H42D C42B H42E 109.5 . . ?
C41B C42B H42F 109.5 . . ?
H42D C42B H42F 109.5 . . ?
H42E C42B H42F 109.5 . . ?
C41B C43B H43D 109.5 . . ?
C41B C43B H43E 109.5 . . ?
H43D C43B H43E 109.5 . . ?
C41B C43B H43F 109.5 . . ?
H43D C43B H43F 109.5 . . ?
H43E C43B H43F 109.5 . . ?
C41B C44B H44D 109.5 . . ?
C41B C44B H44E 109.5 . . ?
H44D C44B H44E 109.5 . . ?
C41B C44B H44F 109.5 . . ?
H44D C44B H44F 109.5 . . ?
H44E C44B H44F 109.5 . . ?
C6B C61B N62B 111.3(3) . . ?
C6B C61B H61C 109.4 . . ?
N62B C61B H61C 109.4 . . ?
C6B C61B H61D 109.4 . . ?
N62B C61B H61D 109.4 . . ?
H61C C61B H61D 108.0 . . ?
C67B N62B C61B 113.5(3) . . ?
C67B N62B C63B 111.2(3) . . ?
C61B N62B C63B 112.8(3) . . ?
C67B N62B H62B 106.3 . . ?
C61B N62B H62B 106.3 . . ?
C63B N62B H62B 106.3 . . ?
N62B C63B C64B 109.2(4) . . ?
N62B C63B H63C 109.8 . . ?
C64B C63B H63C 109.8 . . ?
N62B C63B H63D 109.8 . . ?
C64B C63B H63D 109.8 . . ?
H63C C63B H63D 108.3 . . ?
C63B C64B C65B 112.1(4) . . ?
C63B C64B H64C 109.2 . . ?
C65B C64B H64C 109.2 . . ?
C63B C64B H64D 109.2 . . ?
C65B C64B H64D 109.2 . . ?
H64C C64B H64D 107.9 . . ?
C66B C65B C64B 110.1(4) . . ?
C66B C65B H65C 109.6 . . ?
C64B C65B H65C 109.6 . . ?
C66B C65B H65D 109.6 . . ?
C64B C65B H65D 109.6 . . ?
H65C C65B H65D 108.2 . . ?
C67B C66B C65B 110.3(4) . . ?
C67B C66B H66C 109.6 . . ?
C65B C66B H66C 109.6 . . ?
C67B C66B H66D 109.6 . . ?
C65B C66B H66D 109.6 . . ?
H66C C66B H66D 108.1 . . ?
N62B C67B C66B 109.9(4) . . ?
N62B C67B H67C 109.7 . . ?
C66B C67B H67C 109.7 . . ?
N62B C67B H67D 109.7 . . ?
C66B C67B H67D 109.7 . . ?
H67C C67B H67D 108.2 . . ?
C1C O1C Ni1A 127.5(3) . . ?
O1C C1C C6C 119.0(4) . . ?
O1C C1C C2C 124.1(4) . . ?
C6C C1C C2C 116.8(4) . . ?
C5C C2C C1C 118.6(4) . . ?
C5C C2C C21C 117.3(4) . . ?
C1C C2C C21C 123.9(4) . . ?
C6C C3C C4C 122.9(4) . . ?
C6C C3C H3C 118.6 . . ?
C4C C3C H3C 118.6 . . ?
C5C C4C C3C 115.7(4) . . ?
C5C C4C C41C 122.1(4) . . ?
C3C C4C C41C 121.9(4) . . ?
C4C C5C C2C 124.9(4) . . ?
C4C C5C H5C 117.5 . . ?
C2C C5C H5C 117.5 . . ?
C3C C6C C1C 121.0(4) . . ?
C3C C6C C61C 119.4(4) . . ?
C1C C6C C61C 119.6(4) . . ?
N21C C21C C2C 127.3(4) . . ?
N21C C21C H21C 116.3 . . ?
C2C C21C H21C 116.3 . . ?
C21C N21C C22C 117.4(3) . . ?
C21C N21C Ni1A 126.6(3) . . ?
C22C N21C Ni1A 115.0(3) . . ?
N21C C22C C231 110.7(3) . . ?
N21C C22C H22E 109.5 . . ?
C231 C22C H22E 109.5 . . ?
N21C C22C H22F 109.5 . . ?
C231 C22C H22F 109.5 . . ?
H22E C22C H22F 108.1 . . ?
C43C C41C C42C 108.5(5) . . ?
C43C C41C C4C 112.4(4) . . ?
C42C C41C C4C 111.1(4) . . ?
C43C C41C C44C 107.3(4) . . ?
C42C C41C C44C 108.8(5) . . ?
C4C C41C C44C 108.6(4) . . ?
C41C C42C H42G 109.5 . . ?
C41C C42C H42H 109.5 . . ?
H42G C42C H42H 109.5 . . ?
C41C C42C H42I 109.5 . . ?
H42G C42C H42I 109.5 . . ?
H42H C42C H42I 109.5 . . ?
C41C C43C H43G 109.5 . . ?
C41C C43C H43H 109.5 . . ?
H43G C43C H43H 109.5 . . ?
C41C C43C H43I 109.5 . . ?
H43G C43C H43I 109.5 . . ?
H43H C43C H43I 109.5 . . ?
C41C C44C H44G 109.5 . . ?
C41C C44C H44H 109.5 . . ?
H44G C44C H44H 109.5 . . ?
C41C C44C H44I 109.5 . . ?
H44G C44C H44I 109.5 . . ?
H44H C44C H44I 109.5 . . ?
N62C C61C C6C 111.2(3) . . ?
N62C C61C H61E 109.4 . . ?
C6C C61C H61E 109.4 . . ?
N62C C61C H61F 109.4 . . ?
C6C C61C H61F 109.4 . . ?
H61E C61C H61F 108.0 . . ?
C61C N62C C67C 112.9(3) . . ?
C61C N62C C63C 111.0(3) . . ?
C67C N62C C63C 111.0(3) . . ?
C61C N62C H62C 107.2 . . ?
C67C N62C H62C 107.2 . . ?
C63C N62C H62C 107.2 . . ?
C64C C63C N62C 108.6(4) . . ?
C64C C63C H63E 110.0 . . ?
N62C C63C H63E 110.0 . . ?
C64C C63C H63F 110.0 . . ?
N62C C63C H63F 110.0 . . ?
H63E C63C H63F 108.4 . . ?
C63C C64C C65C 111.3(4) . . ?
C63C C64C H64E 109.4 . . ?
C65C C64C H64E 109.4 . . ?
C63C C64C H64F 109.4 . . ?
C65C C64C H64F 109.4 . . ?
H64E C64C H64F 108.0 . . ?
C66C C65C C64C 111.1(4) . . ?
C66C C65C H65E 109.4 . . ?
C64C C65C H65E 109.4 . . ?
C66C C65C H65F 109.4 . . ?
C64C C65C H65F 109.4 . . ?
H65E C65C H65F 108.0 . . ?
N62C C67C C66C 110.0(4) . . ?
N62C C67C H67E 109.7 . . ?
C66C C67C H67E 109.7 . . ?
N62C C67C H67F 109.7 . . ?
C66C C67C H67F 109.7 . . ?
H67E C67C H67F 108.2 . . ?
C67C C66C C65C 111.8(4) . . ?
C67C C66C H66E 109.3 . . ?
C65C C66C H66E 109.3 . . ?
C67C C66C H66F 109.3 . . ?
C65C C66C H66F 109.3 . . ?
H66E C66C H66F 107.9 . . ?
C1D O1D Ni2A 127.8(3) . . ?
O1D C1D C6D 119.3(4) . . ?
O1D C1D C2D 124.6(4) . . ?
C6D C1D C2D 116.0(4) . . ?
C3D C2D C1D 118.8(4) . . ?
C3D C2D C21D 118.3(4) . . ?
C1D C2D C21D 122.4(4) . . ?
C4D C3D C2D 124.3(5) . . ?
C4D C3D H3D 117.9 . . ?
C2D C3D H3D 117.9 . . ?
C3D C4D C5D 115.4(4) . . ?
C3D C4D C41D 123.2(5) . . ?
C5D C4D C41D 121.3(4) . . ?
C6D C5D C4D 123.2(4) . . ?
C6D C5D H5D 118.4 . . ?
C4D C5D H5D 118.4 . . ?
C5D C6D C1D 121.6(4) . . ?
C5D C6D C61D 122.0(4) . . ?
C1D C6D C61D 116.3(4) . . ?
N21D C21D C2D 127.1(4) . . ?
N21D C21D H21D 116.5 . . ?
C2D C21D H21D 116.5 . . ?
C21D N21D C22D 118.2(4) . . ?
C21D N21D Ni2A 125.2(3) . . ?
C22D N21D Ni2A 115.5(3) . . ?
N21D C22D C232 110.5(4) . . ?
N21D C22D H22G 109.5 . . ?
C232 C22D H22G 109.5 . . ?
N21D C22D H22H 109.5 . . ?
C232 C22D H22H 109.5 . . ?
H22G C22D H22H 108.1 . . ?
C44D C41D C4D 110.7(5) . . ?
C44D C41D C42G 123(2) . . ?
C4D C41D C42G 126(2) . . ?
C44D C41D C43D 110.3(5) . . ?
C4D C41D C43D 111.2(4) . . ?
C42G C41D C43D 50.7(16) . . ?
C44D C41D C42D 111.4(5) . . ?
C4D C41D C42D 107.1(4) . . ?
C42G C41D C42D 55.3(16) . . ?
C43D C41D C42D 105.9(5) . . ?
C44D C41D C44G 48.0(9) . . ?
C4D C41D C44G 108.5(11) . . ?
C42G C41D C44G 106.5(17) . . ?
C43D C41D C44G 67.1(10) . . ?
C42D C41D C44G 143.7(11) . . ?
C44D C41D C43G 52.7(11) . . ?
C4D C41D C43G 110.1(13) . . ?
C42G C41D C43G 102.9(17) . . ?
C43D C41D C43G 138.7(13) . . ?
C42D C41D C43G 61.4(12) . . ?
C44G C41D C43G 99.2(13) . . ?
C41D C42D H42J 109.5 . . ?
C41D C42D H42K 109.5 . . ?
H42J C42D H42K 109.5 . . ?
C41D C42D H42L 109.5 . . ?
H42J C42D H42L 109.5 . . ?
H42K C42D H42L 109.5 . . ?
C41D C43D H43J 109.5 . . ?
C41D C43D H43K 109.5 . . ?
H43J C43D H43K 109.5 . . ?
C41D C43D H43L 109.5 . . ?
H43J C43D H43L 109.5 . . ?
H43K C43D H43L 109.5 . . ?
C41D C44D H44J 109.5 . . ?
C41D C44D H44K 109.5 . . ?
H44J C44D H44K 109.5 . . ?
C41D C44D H44L 109.5 . . ?
H44J C44D H44L 109.5 . . ?
H44K C44D H44L 109.5 . . ?
C41D C42G H42M 109.5 . . ?
C41D C42G H42N 109.5 . . ?
H42M C42G H42N 109.5 . . ?
C41D C42G H42O 109.5 . . ?
H42M C42G H42O 109.5 . . ?
H42N C42G H42O 109.5 . . ?
C41D C43G H43M 109.5 . . ?
C41D C43G H43N 109.5 . . ?
H43M C43G H43N 109.5 . . ?
C41D C43G H43O 109.5 . . ?
H43M C43G H43O 109.5 . . ?
H43N C43G H43O 109.5 . . ?
C41D C44G H44M 109.5 . . ?
C41D C44G H44N 109.5 . . ?
H44M C44G H44N 109.5 . . ?
C41D C44G H44O 109.5 . . ?
H44M C44G H44O 109.5 . . ?
H44N C44G H44O 109.5 . . ?
C6D C61D N62D 114.7(4) . . ?
C6D C61D H61G 108.6 . . ?
N62D C61D H61G 108.6 . . ?
C6D C61D H61H 108.6 . . ?
N62D C61D H61H 108.6 . . ?
H61G C61D H61H 107.6 . . ?
C67D N62D C63D 111.9(3) . . ?
C67D N62D C61D 110.0(3) . . ?
C63D N62D C61D 111.1(4) . . ?
C67D N62D H62D 107.9 . . ?
C63D N62D H62D 107.9 . . ?
C61D N62D H62D 107.9 . . ?
N62D C63D C64D 111.0(4) . . ?
N62D C63D H63G 109.4 . . ?
C64D C63D H63G 109.4 . . ?
N62D C63D H63H 109.4 . . ?
C64D C63D H63H 109.4 . . ?
H63G C63D H63H 108.0 . . ?
C63D C64D C65D 111.1(4) . . ?
C63D C64D H64G 109.4 . . ?
C65D C64D H64G 109.4 . . ?
C63D C64D H64H 109.4 . . ?
C65D C64D H64H 109.4 . . ?
H64G C64D H64H 108.0 . . ?
C66D C65D C64D 109.5(4) . . ?
C66D C65D H65G 109.8 . . ?
C64D C65D H65G 109.8 . . ?
C66D C65D H65H 109.8 . . ?
C64D C65D H65H 109.8 . . ?
H65G C65D H65H 108.2 . . ?
C67D C66D C65D 111.0(4) . . ?
C67D C66D H66G 109.4 . . ?
C65D C66D H66G 109.4 . . ?
C67D C66D H66H 109.4 . . ?
C65D C66D H66H 109.4 . . ?
H66G C66D H66H 108.0 . . ?
N62D C67D C66D 111.7(4) . . ?
N62D C67D H67G 109.3 . . ?
C66D C67D H67G 109.3 . . ?
N62D C67D H67H 109.3 . . ?
C66D C67D H67H 109.3 . . ?
H67G C67D H67H 107.9 . . ?
C1E O1E Ni2A 126.9(3) . . ?
O1E C1E C6E 118.3(4) . . ?
O1E C1E C2E 123.8(4) . . ?
C6E C1E C2E 117.8(4) . . ?
C1E C2E C3E 119.2(4) . . ?
C1E C2E C21E 124.7(4) . . ?
C3E C2E C21E 115.9(4) . . ?
C4E C3E C2E 123.4(4) . . ?
C4E C3E H3E 118.3 . . ?
C2E C3E H3E 118.3 . . ?
C3E C4E C5E 116.4(4) . . ?
C3E C4E C41E 122.1(4) . . ?
C5E C4E C41E 121.5(4) . . ?
C4E C5E C6E 123.1(4) . . ?
C4E C5E H5E 118.5 . . ?
C6E C5E H5E 118.5 . . ?
C5E C6E C1E 120.2(4) . . ?
C5E C6E C61E 119.3(4) . . ?
C1E C6E C61E 120.6(4) . . ?
N21E C21E C2E 126.2(4) . . ?
N21E C21E H21E 116.9 . . ?
C2E C21E H21E 116.9 . . ?
C21E N21E C22E 117.1(4) . . ?
C21E N21E Ni2A 127.3(3) . . ?
C22E N21E Ni2A 114.6(3) . . ?
N21E C22E C232 110.3(4) . . ?
N21E C22E H22I 109.6 . . ?
C232 C22E H22I 109.6 . . ?
N21E C22E H22J 109.6 . . ?
C232 C22E H22J 109.6 . . ?
H22I C22E H22J 108.1 . . ?
C43E C41E C42E 109.0(5) . . ?
C43E C41E C44E 110.7(6) . . ?
C42E C41E C44E 106.0(5) . . ?
C43E C41E C4E 108.2(4) . . ?
C42E C41E C4E 112.2(4) . . ?
C44E C41E C4E 110.8(4) . . ?
C41E C42E H421 109.5 . . ?
C41E C42E H422 109.5 . . ?
H421 C42E H422 109.5 . . ?
C41E C42E H423 109.5 . . ?
H421 C42E H423 109.5 . . ?
H422 C42E H423 109.5 . . ?
C41E C43E H431 109.5 . . ?
C41E C43E H432 109.5 . . ?
H431 C43E H432 109.5 . . ?
C41E C43E H433 109.5 . . ?
H431 C43E H433 109.5 . . ?
H432 C43E H433 109.5 . . ?
C41E C44E H441 109.5 . . ?
C41E C44E H442 109.5 . . ?
H441 C44E H442 109.5 . . ?
C41E C44E H443 109.5 . . ?
H441 C44E H443 109.5 . . ?
H442 C44E H443 109.5 . . ?
N62E C61E C6E 111.4(4) . . ?
N62E C61E H61I 109.3 . . ?
C6E C61E H61I 109.3 . . ?
N62E C61E H61J 109.3 . . ?
C6E C61E H61J 109.3 . . ?
H61I C61E H61J 108.0 . . ?
C61E N62E C63E 112.2(4) . . ?
C61E N62E C67E 112.2(3) . . ?
C63E N62E C67E 110.2(4) . . ?
C61E N62E H62E 107.3 . . ?
C63E N62E H62E 107.3 . . ?
C67E N62E H62E 107.3 . . ?
C64E C63E N62E 109.9(4) . . ?
C64E C63E H63I 109.7 . . ?
N62E C63E H63I 109.7 . . ?
C64E C63E H63J 109.7 . . ?
N62E C63E H63J 109.7 . . ?
H63I C63E H63J 108.2 . . ?
C63E C64E C65E 111.5(4) . . ?
C63E C64E H64I 109.3 . . ?
C65E C64E H64I 109.3 . . ?
C63E C64E H64J 109.3 . . ?
C65E C64E H64J 109.3 . . ?
H64I C64E H64J 108.0 . . ?
C64E C65E C66E 109.7(4) . . ?
C64E C65E H65I 109.7 . . ?
C66E C65E H65I 109.7 . . ?
C64E C65E H65J 109.7 . . ?
C66E C65E H65J 109.7 . . ?
H65I C65E H65J 108.2 . . ?
C65E C66E C67E 110.6(5) . . ?
C65E C66E H66I 109.5 . . ?
C67E C66E H66I 109.5 . . ?
C65E C66E H66J 109.5 . . ?
C67E C66E H66J 109.5 . . ?
H66I C66E H66J 108.1 . . ?
N62E C67E C66E 110.0(4) . . ?
N62E C67E H67I 109.7 . . ?
C66E C67E H67I 109.7 . . ?
N62E C67E H67J 109.7 . . ?
C66E C67E H67J 109.7 . . ?
H67I C67E H67J 108.2 . . ?
C1F O1F Ni2A 120.7(3) . . ?
O1F C1F C2F 124.0(4) . . ?
O1F C1F C6F 118.9(4) . . ?
C2F C1F C6F 116.9(4) . . ?
C3F C2F C1F 120.3(5) . . ?
C3F C2F C21F 117.2(5) . . ?
C1F C2F C21F 122.3(4) . . ?
C4F C3F C2F 123.0(5) . . ?
C4F C3F H3F 118.5 . . ?
C2F C3F H3F 118.5 . . ?
C3F C4F C5F 116.7(4) . . ?
C3F C4F C41F 121.2(5) . . ?
C5F C4F C41F 122.0(5) . . ?
C6F C5F C4F 121.1(5) . . ?
C6F C5F H5F 119.4 . . ?
C4F C5F H5F 119.4 . . ?
C5F C6F C1F 121.3(5) . . ?
C5F C6F C61F 120.1(4) . . ?
C1F C6F C61F 118.6(4) . . ?
N21F C21F C2F 125.8(5) . . ?
N21F C21F H21F 117.1 . . ?
C2F C21F H21F 117.1 . . ?
C21F N21F C22F 119.6(4) . . ?
C21F N21F Ni2A 123.6(3) . . ?
C22F N21F Ni2A 116.7(3) . . ?
N21F C22F C232 110.7(4) . . ?
N21F C22F H22K 109.5 . . ?
C232 C22F H22K 109.5 . . ?
N21F C22F H22L 109.5 . . ?
C232 C22F H22L 109.5 . . ?
H22K C22F H22L 108.1 . . ?
C42F C41F C4F 110.1(4) . . ?
C42F C41F C43F 112.2(5) . . ?
C4F C41F C43F 111.6(5) . . ?
C42F C41F C44F 106.5(6) . . ?
C4F C41F C44F 109.4(5) . . ?
C43F C41F C44F 106.8(5) . . ?
C41F C42F H42P 109.5 . . ?
C41F C42F H42Q 109.5 . . ?
H42P C42F H42Q 109.5 . . ?
C41F C42F H42R 109.5 . . ?
H42P C42F H42R 109.5 . . ?
H42Q C42F H42R 109.5 . . ?
C41F C43F H43P 109.5 . . ?
C41F C43F H43Q 109.5 . . ?
H43P C43F H43Q 109.5 . . ?
C41F C43F H43R 109.5 . . ?
H43P C43F H43R 109.5 . . ?
H43Q C43F H43R 109.5 . . ?
C41F C44F H44P 109.5 . . ?
C41F C44F H44Q 109.5 . . ?
H44P C44F H44Q 109.5 . . ?
C41F C44F H44R 109.5 . . ?
H44P C44F H44R 109.5 . . ?
H44Q C44F H44R 109.5 . . ?
N62F C61F C6F 110.4(4) . . ?
N62F C61F H61K 109.6 . . ?
C6F C61F H61K 109.6 . . ?
N62F C61F H61L 109.6 . . ?
C6F C61F H61L 109.6 . . ?
H61K C61F H61L 108.1 . . ?
C63F N62F C61F 112.9(4) . . ?
C63F N62F C67F 111.3(4) . . ?
C61F N62F C67F 113.2(4) . . ?
C63F N62F H62F 106.3 . . ?
C61F N62F H62F 106.3 . . ?
C67F N62F H62F 106.3 . . ?
N62F C63F C64F 110.6(4) . . ?
N62F C63F H63K 109.5 . . ?
C64F C63F H63K 109.5 . . ?
N62F C63F H63L 109.5 . . ?
C64F C63F H63L 109.5 . . ?
H63K C63F H63L 108.1 . . ?
C63F C64F C65F 111.4(5) . . ?
C63F C64F H64K 109.3 . . ?
C65F C64F H64K 109.3 . . ?
C63F C64F H64L 109.3 . . ?
C65F C64F H64L 109.3 . . ?
H64K C64F H64L 108.0 . . ?
C66F C65F C64F 109.9(5) . . ?
C66F C65F H65K 109.7 . . ?
C64F C65F H65K 109.7 . . ?
C66F C65F H65L 109.7 . . ?
C64F C65F H65L 109.7 . . ?
H65K C65F H65L 108.2 . . ?
C67F C66F C65F 110.5(5) . . ?
C67F C66F H66K 109.6 . . ?
C65F C66F H66K 109.6 . . ?
C67F C66F H66L 109.6 . . ?
C65F C66F H66L 109.6 . . ?
H66K C66F H66L 108.1 . . ?
C66F C67F N62F 110.0(4) . . ?
C66F C67F H67K 109.7 . . ?
N62F C67F H67K 109.7 . . ?
C66F C67F H67L 109.7 . . ?
N62F C67F H67L 109.7 . . ?
H67K C67F H67L 108.2 . . ?
O1A Ni1A N21C 176.85(13) . . ?
O1A Ni1A O1B 87.24(11) . . ?
N21C Ni1A O1B 95.83(12) . . ?
O1A Ni1A N21A 89.23(12) . . ?
N21C Ni1A N21A 87.64(13) . . ?
O1B Ni1A N21A 171.67(13) . . ?
O1A Ni1A O1C 91.08(11) . . ?
N21C Ni1A O1C 89.78(12) . . ?
O1B Ni1A O1C 86.92(11) . . ?
N21A Ni1A O1C 100.69(13) . . ?
O1A Ni1A N21B 89.70(12) . . ?
N21C Ni1A N21B 89.74(13) . . ?
O1B Ni1A N21B 87.44(13) . . ?
N21A Ni1A N21B 85.00(15) . . ?
O1C Ni1A N21B 174.26(13) . . ?
C241 C231 C22C 108.4(4) . . ?
C241 C231 C22B 109.1(4) . . ?
C22C C231 C22B 110.7(4) . . ?
C241 C231 C22A 107.7(4) . . ?
C22C C231 C22A 110.4(4) . . ?
C22B C231 C22A 110.4(4) . . ?
C231 C241 H24D 109.5 . . ?
C231 C241 H24E 109.5 . . ?
H24D C241 H24E 109.5 . . ?
C231 C241 H24F 109.5 . . ?
H24D C241 H24F 109.5 . . ?
H24E C241 H24F 109.5 . . ?

loop_
_geom_bond_atom_site_label_1
_geom_bond_atom_site_label_2
_geom_bond_distance
_geom_bond_site_symmetry_2
_geom_bond_publ_flag
Ni2A O1D 2.025(3) . ?
Ni2A N21E 2.033(4) . ?
Ni2A N21D 2.043(4) . ?
Ni2A N21F 2.053(4) . ?
Ni2A O1F 2.059(3) . ?
Ni2A O1E 2.059(3) . ?
C232 C22D 1.533(7) . ?
C232 C22E 1.538(6) . ?
C232 C22F 1.546(7) . ?
C232 C242 1.553(6) . ?
C242 H24A 0.9800 . ?
C242 H24B 0.9800 . ?
C242 H24C 0.9800 . ?
O1A C1A 1.291(5) . ?
O1A Ni1A 2.029(3) . ?
C1A C2A 1.417(6) . ?
C1A C6A 1.427(5) . ?
C2A C3A 1.394(6) . ?
C2A C21A 1.453(6) . ?
C3A C4A 1.375(5) . ?
C3A H3A 0.9500 . ?
C4A C5A 1.390(6) . ?
C4A C41A 1.537(6) . ?
C5A C6A 1.382(6) . ?
C5A H5A 0.9500 . ?
C6A C61A 1.498(6) . ?
N21A C21A 1.286(5) . ?
N21A C22A 1.481(5) . ?
N21A Ni1A 2.052(4) . ?
C22A C231 1.549(6) . ?
C22A H22A 0.9900 . ?
C22A H22B 0.9900 . ?
C21A H21A 0.9500 . ?
C41A C42A 1.526(6) . ?
C41A C43A 1.528(6) . ?
C41A C44A 1.538(7) . ?
C42A H42A 0.9800 . ?
C42A H42B 0.9800 . ?
C42A H42C 0.9800 . ?
C43A H43A 0.9800 . ?
C43A H43B 0.9800 . ?
C43A H43C 0.9800 . ?
C44A H44A 0.9800 . ?
C44A H44B 0.9800 . ?
C44A H44C 0.9800 . ?
C61A N62A 1.513(5) . ?
C61A H61A 0.9900 . ?
C61A H61B 0.9900 . ?
N62A C63A 1.500(5) . ?
N62A C67A 1.503(5) . ?
N62A H62A 0.9300 . ?
C63A C64A 1.516(6) . ?
C63A H63A 0.9900 . ?
C63A H63B 0.9900 . ?
C64A C65A 1.537(7) . ?
C64A H64A 0.9900 . ?
C64A H64B 0.9900 . ?
C65A C66A 1.521(6) . ?
C65A H65A 0.9900 . ?
C65A H65B 0.9900 . ?
C66A C67A 1.519(6) . ?
C66A H66A 0.9900 . ?
C66A H66B 0.9900 . ?
C67A H67A 0.9900 . ?
C67A H67B 0.9900 . ?
O1B C1B 1.336(5) . ?
O1B Ni1A 2.045(3) . ?
C1B C2B 1.413(6) . ?
C1B C6B 1.414(6) . ?
C2B C3B 1.420(6) . ?
C2B C21B 1.446(6) . ?
C3B C4B 1.373(7) . ?
C3B H3B 0.9500 . ?
C4B C5B 1.396(7) . ?
C4B C41B 1.548(6) . ?
C5B C6B 1.379(6) . ?
C5B H5B 0.9500 . ?
C6B C61B 1.500(6) . ?
C21B N21B 1.274(5) . ?
C21B H21B 0.9500 . ?
N21B C22B 1.466(5) . ?
N21B Ni1A 2.056(4) . ?
C22B C231 1.543(6) . ?
C22B H22C 0.9900 . ?
C22B H22D 0.9900 . ?
C41B C42B 1.510(7) . ?
C41B C43B 1.521(7) . ?
C41B C44B 1.533(8) . ?
C42B H42D 0.9800 . ?
C42B H42E 0.9800 . ?
C42B H42F 0.9800 . ?
C43B H43D 0.9800 . ?
C43B H43E 0.9800 . ?
C43B H43F 0.9800 . ?
C44B H44D 0.9800 . ?
C44B H44E 0.9800 . ?
C44B H44F 0.9800 . ?
C61B N62B 1.501(5) . ?
C61B H61C 0.9900 . ?
C61B H61D 0.9900 . ?
N62B C67B 1.481(5) . ?
N62B C63B 1.508(5) . ?
N62B H62B 0.9300 . ?
C63B C64B 1.521(6) . ?
C63B H63C 0.9900 . ?
C63B H63D 0.9900 . ?
C64B C65B 1.522(6) . ?
C64B H64C 0.9900 . ?
C64B H64D 0.9900 . ?
C65B C66B 1.516(7) . ?
C65B H65C 0.9900 . ?
C65B H65D 0.9900 . ?
C66B C67B 1.513(7) . ?
C66B H66C 0.9900 . ?
C66B H66D 0.9900 . ?
C67B H67C 0.9900 . ?
C67B H67D 0.9900 . ?
O1C C1C 1.321(5) . ?
O1C Ni1A 2.053(3) . ?
C1C C6C 1.430(6) . ?
C1C C2C 1.432(5) . ?
C2C C5C 1.415(6) . ?
C2C C21C 1.435(6) . ?
C3C C6C 1.389(6) . ?
C3C C4C 1.401(6) . ?
C3C H3C 0.9500 . ?
C4C C5C 1.373(6) . ?
C4C C41C 1.527(6) . ?
C5C H5C 0.9500 . ?
C6C C61C 1.505(5) . ?
C21C N21C 1.281(5) . ?
C21C H21C 0.9500 . ?
N21C C22C 1.472(5) . ?
N21C Ni1A 2.035(3) . ?
C22C C231 1.541(6) . ?
C22C H22E 0.9900 . ?
C22C H22F 0.9900 . ?
C41C C43C 1.503(6) . ?
C41C C42C 1.517(7) . ?
C41C C44C 1.533(7) . ?
C42C H42G 0.9800 . ?
C42C H42H 0.9800 . ?
C42C H42I 0.9800 . ?
C43C H43G 0.9800 . ?
C43C H43H 0.9800 . ?
C43C H43I 0.9800 . ?
C44C H44G 0.9800 . ?
C44C H44H 0.9800 . ?
C44C H44I 0.9800 . ?
C61C N62C 1.492(5) . ?
C61C H61E 0.9900 . ?
C61C H61F 0.9900 . ?
N62C C67C 1.492(6) . ?
N62C C63C 1.522(5) . ?
N62C H62C 0.9300 . ?
C63C C64C 1.522(7) . ?
C63C H63E 0.9900 . ?
C63C H63F 0.9900 . ?
C64C C65C 1.537(7) . ?
C64C H64E 0.9900 . ?
C64C H64F 0.9900 . ?
C65C C66C 1.516(6) . ?
C65C H65E 0.9900 . ?
C65C H65F 0.9900 . ?
C67C C66C 1.510(6) . ?
C67C H67E 0.9900 . ?
C67C H67F 0.9900 . ?
C66C H66E 0.9900 . ?
C66C H66F 0.9900 . ?
O1D C1D 1.297(5) . ?
C1D C6D 1.417(6) . ?
C1D C2D 1.441(6) . ?
C2D C3D 1.406(6) . ?
C2D C21D 1.449(6) . ?
C3D C4D 1.383(7) . ?
C3D H3D 0.9500 . ?
C4D C5D 1.394(6) . ?
C4D C41D 1.522(7) . ?
C5D C6D 1.376(6) . ?
C5D H5D 0.9500 . ?
C6D C61D 1.504(6) . ?
C21D N21D 1.291(5) . ?
C21D H21D 0.9500 . ?
N21D C22D 1.464(6) . ?
C22D H22G 0.9900 . ?
C22D H22H 0.9900 . ?
C41D C44D 1.491(7) . ?
C41D C42G 1.535(12) . ?
C41D C43D 1.554(7) . ?
C41D C42D 1.558(7) . ?
C41D C44G 1.583(12) . ?
C41D C43G 1.585(12) . ?
C42D H42J 0.9800 . ?
C42D H42K 0.9800 . ?
C42D H42L 0.9800 . ?
C43D H43J 0.9800 . ?
C43D H43K 0.9800 . ?
C43D H43L 0.9800 . ?
C44D H44J 0.9800 . ?
C44D H44K 0.9800 . ?
C44D H44L 0.9800 . ?
C42G H42M 0.9800 . ?
C42G H42N 0.9800 . ?
C42G H42O 0.9800 . ?
C43G H43M 0.9800 . ?
C43G H43N 0.9800 . ?
C43G H43O 0.9800 . ?
C44G H44M 0.9800 . ?
C44G H44N 0.9800 . ?
C44G H44O 0.9800 . ?
C61D N62D 1.507(5) . ?
C61D H61G 0.9900 . ?
C61D H61H 0.9900 . ?
N62D C67D 1.491(5) . ?
N62D C63D 1.504(6) . ?
N62D H62D 0.9300 . ?
C63D C64D 1.528(6) . ?
C63D H63G 0.9900 . ?
C63D H63H 0.9900 . ?
C64D C65D 1.546(6) . ?
C64D H64G 0.9900 . ?
C64D H64H 0.9900 . ?
C65D C66D 1.535(6) . ?
C65D H65G 0.9900 . ?
C65D H65H 0.9900 . ?
C66D C67D 1.516(6) . ?
C66D H66G 0.9900 . ?
C66D H66H 0.9900 . ?
C67D H67G 0.9900 . ?
C67D H67H 0.9900 . ?
O1E C1E 1.333(5) . ?
C1E C6E 1.414(6) . ?
C1E C2E 1.419(6) . ?
C2E C3E 1.422(6) . ?
C2E C21E 1.453(6) . ?
C3E C4E 1.376(6) . ?
C3E H3E 0.9500 . ?
C4E C5E 1.397(6) . ?
C4E C41E 1.539(6) . ?
C5E C6E 1.399(6) . ?
C5E H5E 0.9500 . ?
C6E C61E 1.501(6) . ?
C21E N21E 1.276(5) . ?
C21E H21E 0.9500 . ?
N21E C22E 1.460(6) . ?
C22E H22I 0.9900 . ?
C22E H22J 0.9900 . ?
C41E C43E 1.497(6) . ?
C41E C42E 1.523(6) . ?
C41E C44E 1.527(6) . ?
C42E H421 0.9800 . ?
C42E H422 0.9800 . ?
C42E H423 0.9800 . ?
C43E H431 0.9800 . ?
C43E H432 0.9800 . ?
C43E H433 0.9800 . ?
C44E H441 0.9800 . ?
C44E H442 0.9800 . ?
C44E H443 0.9800 . ?
C61E N62E 1.500(6) . ?
C61E H61I 0.9900 . ?
C61E H61J 0.9900 . ?
N62E C63E 1.504(6) . ?
N62E C67E 1.510(5) . ?
N62E H62E 0.9300 . ?
C63E C64E 1.502(7) . ?
C63E H63I 0.9900 . ?
C63E H63J 0.9900 . ?
C64E C65E 1.515(7) . ?
C64E H64I 0.9900 . ?
C64E H64J 0.9900 . ?
C65E C66E 1.515(8) . ?
C65E H65I 0.9900 . ?
C65E H65J 0.9900 . ?
C66E C67E 1.525(7) . ?
C66E H66I 0.9900 . ?
C66E H66J 0.9900 . ?
C67E H67I 0.9900 . ?
C67E H67J 0.9900 . ?
O1F C1F 1.317(5) . ?
C1F C2F 1.417(6) . ?
C1F C6F 1.425(6) . ?
C2F C3F 1.395(6) . ?
C2F C21F 1.457(7) . ?
C3F C4F 1.379(7) . ?
C3F H3F 0.9500 . ?
C4F C5F 1.436(7) . ?
C4F C41F 1.528(6) . ?
C5F C6F 1.379(6) . ?
C5F H5F 0.9500 . ?
C6F C61F 1.510(7) . ?
C21F N21F 1.264(6) . ?
C21F H21F 0.9500 . ?
N21F C22F 1.481(6) . ?
C22F H22K 0.9900 . ?
C22F H22L 0.9900 . ?
C41F C42F 1.500(7) . ?
C41F C43F 1.537(8) . ?
C41F C44F 1.564(9) . ?
C42F H42P 0.9800 . ?
C42F H42Q 0.9800 . ?
C42F H42R 0.9800 . ?
C43F H43P 0.9800 . ?
C43F H43Q 0.9800 . ?
C43F H43R 0.9800 . ?
C44F H44P 0.9800 . ?
C44F H44Q 0.9800 . ?
C44F H44R 0.9800 . ?
C61F N62F 1.496(5) . ?
C61F H61K 0.9900 . ?
C61F H61L 0.9900 . ?
N62F C63F 1.482(6) . ?
N62F C67F 1.507(6) . ?
N62F H62F 0.9300 . ?
C63F C64F 1.521(6) . ?
C63F H63K 0.9900 . ?
C63F H63L 0.9900 . ?
C64F C65F 1.525(7) . ?
C64F H64K 0.9900 . ?
C64F H64L 0.9900 . ?
C65F C66F 1.517(8) . ?
C65F H65K 0.9900 . ?
C65F H65L 0.9900 . ?
C66F C67F 1.503(7) . ?
C66F H66K 0.9900 . ?
C66F H66L 0.9900 . ?
C67F H67K 0.9900 . ?
C67F H67L 0.9900 . ?
C231 C241 1.534(6) . ?
C241 H24D 0.9800 . ?
C241 H24E 0.9800 . ?
C241 H24F 0.9800 . ?
